data_7717220
loop_
_publ_author_name
'Yu, Xiang'
'Xu, Xinyu'
'Gao, Lei'
'Luo, Rengan'
'Liu, Yi-Fan'
'Gu, Yu-Hao'
'Yuan, Shuai'

_publ_section_title
;
 Imine bond-directed assembly of polyoxometalate-based metal-organic
 frameworks.
;
_journal_issue 44
_journal_name_full 'Dalton transactions (Cambridge, England : 2003)'
_journal_page_first 17902
_journal_page_last 17908
_journal_paper_doi 10.1039/d4dt02609h
_journal_volume 53
_journal_year 2024
_chemical_formula_moiety
'C12 H11.5 Mn0.5 Mo3 N O14, C12 H10.5 Mn0.5 Mo3 N O14, C16 H35 N, 2(C2 H6 O S), 3(C16 H36 N), 1.4[C2H6SO], 0.1[C2H6SO]'
_chemical_formula_sum 'C95 H186 Mn Mo6 N6 O31.5 S3.5'
_chemical_formula_weight 2659.28
_space_group_crystal_system triclinic
_space_group_IT_number 2
_space_group_name_Hall '-P 1'
_space_group_name_H-M_alt 'P -1'
_atom_sites_solution_hydrogens mixed
_atom_sites_solution_primary dual
_audit_creation_date 2024-09-03
_audit_creation_method
;
Olex2 1.5
(compiled 2024.02.16 svn.r378c4104 for OlexSys, GUI svn.r6928)
;
_audit_update_record
;
2024-09-03 deposited with the CCDC.	2024-10-14 downloaded from the CCDC.
;
_cell_angle_alpha 90.450(4)
_cell_angle_beta 106.263(4)
_cell_angle_gamma 95.652(4)
_cell_formula_units_Z 2
_cell_length_a 16.5890(17)
_cell_length_b 17.1075(18)
_cell_length_c 22.616(2)
_cell_measurement_reflns_used 9761
_cell_measurement_temperature 193.00
_cell_measurement_theta_max 60.14
_cell_measurement_theta_min 4.13
_cell_volume 6127.3(11)
_computing_cell_refinement 'SAINT V8.40B (?, 2016)'
_computing_data_reduction 'SAINT V8.40B (?, 2016)'
_computing_molecular_graphics 'Olex2 1.5 (Dolomanov et al., 2009)'
_computing_publication_material 'Olex2 1.5 (Dolomanov et al., 2009)'
_computing_structure_refinement 'SHELXL 2018/3 (Sheldrick, 2015)'
_computing_structure_solution 'SHELXT 2014/5 (Sheldrick, 2014)'
_diffrn_ambient_temperature 193.00
_diffrn_measured_fraction_theta_full 0.985
_diffrn_measured_fraction_theta_max 0.985
_diffrn_measurement_device_type 'Bruker APEX-II CCD'
_diffrn_measurement_method '\f and \w scans'
_diffrn_radiation_type GaK\a
_diffrn_radiation_wavelength 1.34139
_diffrn_reflns_av_R_equivalents 0.0488
_diffrn_reflns_av_unetI/netI 0.0490
_diffrn_reflns_Laue_measured_fraction_full 0.985
_diffrn_reflns_Laue_measured_fraction_max 0.985
_diffrn_reflns_limit_h_max 19
_diffrn_reflns_limit_h_min -19
_diffrn_reflns_limit_k_max 20
_diffrn_reflns_limit_k_min -20
_diffrn_reflns_limit_l_max 26
_diffrn_reflns_limit_l_min -26
_diffrn_reflns_number 62217
_diffrn_reflns_point_group_measured_fraction_full 0.985
_diffrn_reflns_point_group_measured_fraction_max 0.985
_diffrn_reflns_theta_full 52.982
_diffrn_reflns_theta_max 52.982
_diffrn_reflns_theta_min 1.772
_diffrn_source_current 2.86
_diffrn_source_power 0.19937059999999998
_diffrn_source_voltage 69.71
_diffrn_standards_number 0
_exptl_absorpt_coefficient_mu 4.588
_exptl_absorpt_correction_T_max 0.7518
_exptl_absorpt_correction_T_min 0.5651
_exptl_absorpt_correction_type multi-scan
_exptl_absorpt_process_details
;
SADABS-2016/2 (Bruker,2016/2) was used for absorption correction.
wR2(int) was 0.1197 before and 0.0846 after correction.
The Ratio of minimum to maximum transmission is 0.7517.
The \l/2 correction factor is Not present.
;
_exptl_crystal_colour orange
_exptl_crystal_colour_primary orange
_exptl_crystal_density_diffrn 1.441
_exptl_crystal_description block
_exptl_crystal_F_000 2766
_exptl_crystal_size_max 0.23
_exptl_crystal_size_mid 0.22
_exptl_crystal_size_min 0.2
_refine_diff_density_max 2.148
_refine_diff_density_min -1.586
_refine_diff_density_rms 0.169
_refine_ls_extinction_method none
_refine_ls_goodness_of_fit_ref 1.071
_refine_ls_hydrogen_treatment constr
_refine_ls_matrix_type full
_refine_ls_number_parameters 1276
_refine_ls_number_reflns 21332
_refine_ls_number_restraints 864
_refine_ls_restrained_S_all 1.070
_refine_ls_R_factor_all 0.0883
_refine_ls_R_factor_gt 0.0833
_refine_ls_shift/su_max 0.000
_refine_ls_shift/su_mean 0.000
_refine_ls_structure_factor_coef Fsqd
_refine_ls_weighting_details 'w=1/[\s^2^(Fo^2^)+(0.0414P)^2^+123.0957P] where P=(Fo^2^+2Fc^2^)/3'
_refine_ls_weighting_scheme calc
_refine_ls_wR_factor_gt 0.2149
_refine_ls_wR_factor_ref 0.2173
_reflns_Friedel_coverage 0.000
_reflns_number_gt 19230
_reflns_number_total 21332
_reflns_threshold_expression 'I > 2\s(I)'
_cod_data_source_file d4dt02609h2.cif
_cod_data_source_block POM-COOH
_cod_depositor_comments 'Adding full bibliography for 7717220--7717223.cif.'
_cod_original_cell_volume 6127.2(11)
_cod_original_formula_sum 'C95 H186 Mn Mo6 N6 O31.50 S3.50'
_cod_database_code 7717220
_shelx_shelxl_version_number 2018/3
_shelx_space_group_comment
;
The symmetry employed for this shelxl refinement is uniquely defined
by the following loop, which should always be used as a source of
symmetry information in preference to the above space-group names.
They are only intended as comments.
;
_shelx_estimated_absorpt_t_max 0.461
_shelx_estimated_absorpt_t_min 0.418
_olex2_refinement_description
;
1. Restrained distances
 C36-C35 = C35-C34 = C34-C33 = C30-C29 = C31-C30 = C32-C31 = C38-C37 = C39-C38
 = C40-C39 = C26-C25 = C28-C27 = C27-C26
 1.53 with sigma of 0.01
 C88-C87 = C87-C86 = C86-C85 = C78-C77 = C79-C78 = C80-C79 = C82-C81 = C83-C82
 = C84-C83 = C75-C74 = C74-C73 = C76-C75
 1.53 with sigma of 0.01
 C62-C61 = C63-C62 = C64-C63 = C70-C69 = C71-C70 = C72A-C71 = C58-C57 = C59-
 C58 = C60-C59 = C66-C65 = C67-C66 = C68-C67
 1.53 with sigma of 0.01
 C46-C45 = C47-C46 = C48-C47 = C42-C41 = C43-C42 = C44-C43 = C54-C53 = C55-C54
 = C56-C55 = C50-C49 = C51-C50 = C52-C51
 1.53 with sigma of 0.01
2. Uiso/Uaniso restraints and constraints
All non-hydrogen atoms have similar U: within 2A with sigma of 0.01 and sigma
for terminal atoms of 0.02 within 2A
3. Others
 Sof(H71A)=Sof(C72A)=Sof(H72D)=Sof(H72E)=Sof(H72F)=1-FVAR(1)
 Sof(H71)=Sof(C72)=Sof(H72A)=Sof(H72B)=Sof(H72C)=FVAR(1)
 Sof(H91D)=Sof(H91E)=Sof(H91F)=Sof(H92D)=Sof(H92E)=Sof(H92F)=Sof(S2A)=1-FVAR(2)
 Sof(H91A)=Sof(H91B)=Sof(H91C)=Sof(H92A)=Sof(H92B)=Sof(H92C)=Sof(S2)=FVAR(2)
 Fixed Sof: H1(0.5) H15A(0.5)
4.a Riding coordinates:
 C91(H91A,H91B,H91C), C91(H91D,H91E,H91F), C92(H92A,H92B,H92C), C92(H92D,H92E,
 H92F)
4.b Secondary CH2 refined with riding coordinates:
 C22(H22A,H22B), C23(H23A,H23B), C24(H24A,H24B), C11(H11A,H11B), C12(H12A,
 H12B), C57(H57A,H57B), C58(H58A,H58B), C59(H59A,H59B), C61(H61A,H61B),
 C62(H62A,H62B), C63(H63A,H63B), C65(H65A,H65B), C66(H66A,H66B), C67(H67A,H67B),
  C69(H69A,H69B), C70(H70A,H70B), C25(H25A,H25B), C26(H26A,H26B), C27(H27A,
 H27B), C29(H29A,H29B), C30(H30A,H30B), C31(H31A,H31B), C33(H33A,H33B),
 C34(H34A,H34B), C35(H35A,H35B), C37(H37A,H37B), C38(H38A,H38B), C39(H39A,H39B),
  C41(H41A,H41B), C42(H42A,H42B), C43(H43A,H43B), C45(H45A,H45B), C46(H46A,
 H46B), C47(H47A,H47B), C49(H49A,H49B), C50(H50A,H50B), C51(H51A,H51B),
 C53(H53A,H53B), C54(H54A,H54B), C55(H55A,H55B), C73(H73A,H73B), C74(H74A,H74B),
  C75(H75A,H75B), C77(H77A,H77B), C78(H78A,H78B), C79(H79A,H79B), C81(H81A,
 H81B), C82(H82A,H82B), C83(H83A,H83B), C85(H85A,H85B), C86(H86A,H86B),
 C87(H87A,H87B)
4.c Aromatic/amide H refined with riding coordinates:
 C15(H15), C16(H16), C18(H18), C19(H19), C20(H20), C3(H3), C4(H4), C6(H6),
 C7(H7), C8(H8), C10(H10), C71(H71), C71(H71A)
4.d Tetrahedral OH refined with riding coordinates:
 O1(H1), O15(H15A)
4.e Idealised Me refined as rotating group:
 C60(H60A,H60B,H60C), C64(H64A,H64B,H64C), C68(H68A,H68B,H68C), C72(H72A,H72B,
 H72C), C72A(H72D,H72E,H72F), C89(H89A,H89B,H89C), C90(H90A,H90B,H90C),
 C28(H28A,H28B,H28C), C32(H32A,H32B,H32C), C36(H36A,H36B,H36C), C40(H40A,H40B,
 H40C), C44(H44A,H44B,H44C), C48(H48A,H48B,H48C), C52(H52A,H52B,H52C), C56(H56A,
 H56B,H56C), C76(H76A,H76B,H76C), C80(H80A,H80B,H80C), C84(H84A,H84B,H84C),
 C88(H88A,H88B,H88C)
;
_smtbx_masks_special_details
;
A solvent mask was calculated and 120 electrons were 
found in a volume of 484\%A^3^ in 2 voids per unit cell. 
This is consistent with the presence of 
1.4[C2H6SO], 0.1[C2H6SO] per formula unit 
which account for 126 electrons 
per unit cell.
;
_smtbx_masks_void_probe_radius 1.2
_smtbx_masks_void_truncation_radius 1.2
_olex2_submission_special_instructions 'No special instructions were received'

loop_
_space_group_symop_operation_xyz
'x, y, z'
'-x, -y, -z'

loop_
_atom_site_label
_atom_site_type_symbol
_atom_site_fract_x
_atom_site_fract_y
_atom_site_fract_z
_atom_site_U_iso_or_equiv
_atom_site_adp_type
_atom_site_occupancy
_atom_site_site_symmetry_order
_atom_site_calc_flag
_atom_site_refinement_flags_posn
_atom_site_refinement_flags_adp
_atom_site_refinement_flags_occupancy
_atom_site_disorder_assembly
_atom_site_disorder_group
Mo1 Mo 0.36606(4) 0.60087(4) 0.89706(3) 0.02614(17) Uani 1 1 d . U . . .
Mo2 Mo 0.37174(4) 0.60955(4) 1.04632(3) 0.02723(17) Uani 1 1 d . U . . .
Mo3 Mo 0.50384(5) 0.50727(5) 1.14980(3) 0.03028(18) Uani 1 1 d . U . . .
Mn1 Mn 0.500000 0.500000 1.000000 0.0181(3) Uani 1 2 d S U P . .
O1 O 0.9887(8) 1.0456(6) 1.0418(8) 0.114(4) Uani 1 1 d . U . . .
H1 H 0.992525 1.003835 1.023573 0.171 Uiso 0.5 1 calc R U P . .
O2 O 0.9656(7) 1.0718(6) 1.1315(7) 0.113(4) Uani 1 1 d . U . . .
O3 O 0.5837(4) 0.5169(3) 0.9543(3) 0.0266(12) Uani 1 1 d . U . . .
O4 O 0.4721(4) 0.6116(3) 0.9926(3) 0.0256(12) Uani 1 1 d . U . . .
O5 O 0.5878(4) 0.5244(3) 1.0818(3) 0.0260(12) Uani 1 1 d . U . . .
O6 O 0.5375(4) 0.4076(3) 1.1330(3) 0.0289(13) Uani 1 1 d . U . . .
O7 O 0.5827(5) 0.5427(4) 1.2122(3) 0.0450(17) Uani 1 1 d . U . . .
O8 O 0.4221(5) 0.4750(4) 1.1779(3) 0.0446(17) Uani 1 1 d . U . . .
O9 O 0.4693(4) 0.6048(4) 1.1151(3) 0.0296(13) Uani 1 1 d . U . . .
O10 O 0.2923(4) 0.5782(5) 1.0768(3) 0.0425(17) Uani 1 1 d . U . . .
O11 O 0.3728(4) 0.7088(4) 1.0455(3) 0.0411(16) Uani 1 1 d . U . . .
O12 O 0.3165(3) 0.5771(3) 0.9622(3) 0.0260(12) Uani 1 1 d . U . . .
O13 O 0.3639(4) 0.6999(4) 0.8934(3) 0.0379(15) Uani 1 1 d . U . . .
O14 O 0.2845(4) 0.5631(4) 0.8367(3) 0.0393(15) Uani 1 1 d . U . . .
N2 N 0.6932(5) 0.7065(5) 1.0253(4) 0.0446(19) Uani 1 1 d . U . . .
C13 C 0.9547(9) 1.0294(8) 1.0850(10) 0.082(4) Uani 1 1 d . U . . .
C14 C 0.8941(7) 0.9546(7) 1.0788(7) 0.063(3) Uani 1 1 d . U . . .
C15 C 0.8691(8) 0.9291(8) 1.1286(8) 0.072(3) Uani 1 1 d . U . . .
H15 H 0.889497 0.959401 1.166186 0.086 Uiso 1 1 calc R U . . .
C16 C 0.8159(8) 0.8620(8) 1.1270(8) 0.070(3) Uani 1 1 d . U . . .
H16 H 0.801807 0.845076 1.163107 0.085 Uiso 1 1 calc R U . . .
C17 C 0.7836(8) 0.8201(7) 1.0725(7) 0.059(2) Uani 1 1 d . U . . .
C18 C 0.8049(7) 0.8440(7) 1.0202(7) 0.057(3) Uani 1 1 d . U . . .
H18 H 0.782365 0.814494 0.982437 0.068 Uiso 1 1 calc R U . . .
C19 C 0.8610(8) 0.9134(7) 1.0235(7) 0.063(3) Uani 1 1 d . U . . .
H19 H 0.875432 0.931047 0.987700 0.076 Uiso 1 1 calc R U . . .
C20 C 0.7227(8) 0.7476(7) 1.0711(6) 0.056(2) Uani 1 1 d . U . . .
H20 H 0.707360 0.734240 1.107516 0.067 Uiso 1 1 calc R U . . .
C21 C 0.6291(6) 0.6378(5) 1.0231(4) 0.0305(17) Uani 1 1 d . U . . .
C22 C 0.6453(6) 0.5941(5) 1.0845(4) 0.0318(18) Uani 1 1 d . U . . .
H22A H 0.703699 0.579249 1.095878 0.038 Uiso 1 1 calc R U . . .
H22B H 0.640616 0.630420 1.117340 0.038 Uiso 1 1 calc R U . . .
C23 C 0.5438(6) 0.6721(5) 1.0057(4) 0.0313(18) Uani 1 1 d . U . . .
H23A H 0.541162 0.707250 1.039931 0.038 Uiso 1 1 calc R U . . .
H23B H 0.539720 0.704231 0.968911 0.038 Uiso 1 1 calc R U . . .
C24 C 0.6420(6) 0.5865(5) 0.9716(4) 0.0318(18) Uani 1 1 d . U . . .
H24A H 0.637553 0.618531 0.934822 0.038 Uiso 1 1 calc R U . . .
H24B H 0.700016 0.570690 0.984883 0.038 Uiso 1 1 calc R U . . .
Mo4 Mo -0.34858(4) 0.11144(4) 0.60636(3) 0.02697(17) Uani 1 1 d . U . . .
Mo5 Mo -0.35661(4) 0.12252(4) 0.45675(3) 0.02613(17) Uani 1 1 d . U . . .
Mo6 Mo -0.50832(5) 0.01083(4) 0.35139(3) 0.02807(18) Uani 1 1 d . U . . .
Mn2 Mn -0.500000 0.000000 0.500000 0.0180(3) Uani 1 2 d S U P . .
O15 O -0.0425(5) -0.4481(5) 0.5042(4) 0.054(2) Uani 1 1 d . U . . .
H15A H -0.042857 -0.495282 0.493444 0.081 Uiso 0.5 1 calc R U P . .
O16 O -0.0352(5) -0.4829(5) 0.6006(4) 0.060(2) Uani 1 1 d . U . . .
O17 O -0.4232(4) -0.0095(3) 0.4517(3) 0.0242(11) Uani 1 1 d . U . . .
O18 O -0.4146(4) -0.0194(3) 0.5758(2) 0.0236(11) Uani 1 1 d . U . . .
O19 O -0.5482(4) -0.1197(3) 0.4859(3) 0.0244(12) Uani 1 1 d . U . . .
O20 O -0.4357(5) -0.0152(4) 0.3174(3) 0.0445(17) Uani 1 1 d . U . . .
O21 O -0.5873(5) 0.0418(4) 0.2933(3) 0.0461(18) Uani 1 1 d . U . . .
O22 O -0.4591(4) 0.1110(3) 0.3897(3) 0.0287(12) Uani 1 1 d . U . . .
O23 O -0.2877(4) 0.0885(4) 0.4225(3) 0.0405(16) Uani 1 1 d . U . . .
O24 O -0.3375(4) 0.2220(4) 0.4590(3) 0.0381(15) Uani 1 1 d . U . . .
O25 O -0.3015(4) 0.0937(4) 0.5393(3) 0.0295(12) Uani 1 1 d . U . . .
O26 O -0.3298(5) 0.2100(4) 0.6199(3) 0.0428(17) Uani 1 1 d . U . . .
O27 O -0.2745(4) 0.0728(5) 0.6635(3) 0.0458(17) Uani 1 1 d . U . . .
O28 O -0.4457(4) 0.0929(3) 0.6361(2) 0.0264(12) Uani 1 1 d . U . . .
N1 N -0.3370(5) -0.1906(5) 0.5111(4) 0.0356(16) Uani 1 1 d . U . . .
N5 N -0.0888(7) 0.2815(6) 0.5960(5) 0.060(2) Uani 1 1 d . U . . .
C1 C -0.0622(6) -0.4450(6) 0.5552(5) 0.040(2) Uani 1 1 d . U . . .
C2 C -0.1281(6) -0.3902(6) 0.5544(5) 0.0371(19) Uani 1 1 d . U . . .
C3 C -0.1545(7) -0.3791(6) 0.6067(5) 0.047(2) Uani 1 1 d . U . . .
H3 H -0.132120 -0.407530 0.642448 0.056 Uiso 1 1 calc R U . . .
C4 C -0.2121(7) -0.3278(7) 0.6070(5) 0.049(2) Uani 1 1 d . U . . .
H4 H -0.228760 -0.320175 0.643360 0.059 Uiso 1 1 calc R U . . .
C5 C -0.2467(7) -0.2869(6) 0.5556(5) 0.0406(19) Uani 1 1 d . U . . .
C6 C -0.2220(7) -0.2985(6) 0.5031(5) 0.046(2) Uani 1 1 d . U . . .
H6 H -0.245670 -0.271040 0.467079 0.055 Uiso 1 1 calc R U . . .
C7 C -0.1628(7) -0.3499(6) 0.5027(5) 0.048(2) Uani 1 1 d . U . . .
H7 H -0.146042 -0.357477 0.466350 0.057 Uiso 1 1 calc R U . . .
C8 C -0.3091(7) -0.2296(6) 0.5568(5) 0.044(2) Uani 1 1 d . U . . .
H8 H -0.327163 -0.223188 0.592724 0.053 Uiso 1 1 calc R U . . .
C9 C -0.3928(6) -0.1300(5) 0.5128(4) 0.0289(16) Uani 1 1 d . U . . .
C10 C -0.3779(6) -0.0759(5) 0.4614(4) 0.0319(18) Uani 1 1 d . U . . .
H10 H -0.340569 -0.086749 0.437962 0.038 Uiso 1 1 calc R U . . .
C11 C -0.3686(6) -0.0858(5) 0.5752(4) 0.0290(17) Uani 1 1 d . U . . .
H11A H -0.378543 -0.122534 0.606628 0.035 Uiso 1 1 calc R U . . .
H11B H -0.307493 -0.067726 0.586741 0.035 Uiso 1 1 calc R U . . .
C12 C -0.4831(5) -0.1720(5) 0.4955(4) 0.0277(17) Uani 1 1 d . U . . .
H12A H -0.492329 -0.204645 0.457382 0.033 Uiso 1 1 calc R U . . .
H12B H -0.488415 -0.207787 0.528726 0.033 Uiso 1 1 calc R U . . .
C57 C -0.0308(7) 0.3405(8) 0.6451(7) 0.069(3) Uani 1 1 d D U . . .
H57A H -0.035131 0.393866 0.628771 0.083 Uiso 1 1 calc R U . . .
H57B H -0.052072 0.339347 0.681889 0.083 Uiso 1 1 calc R U . . .
C58 C 0.0628(7) 0.3265(9) 0.6656(7) 0.085(4) Uani 1 1 d D U . . .
H58A H 0.088443 0.337832 0.631628 0.102 Uiso 1 1 calc R U . . .
H58B H 0.068244 0.270867 0.676237 0.102 Uiso 1 1 calc R U . . .
C59 C 0.1089(9) 0.3806(10) 0.7222(7) 0.104(5) Uani 1 1 d D U . . .
H59A H 0.102073 0.436074 0.711708 0.125 Uiso 1 1 calc R U . . .
H59B H 0.083526 0.368536 0.756301 0.125 Uiso 1 1 calc R U . . .
C60 C 0.2029(9) 0.3692(14) 0.7432(10) 0.130(7) Uani 1 1 d D U . . .
H60A H 0.233240 0.411391 0.773013 0.195 Uiso 1 1 calc R U . . .
H60B H 0.225372 0.370649 0.707416 0.195 Uiso 1 1 calc R U . . .
H60C H 0.210266 0.318318 0.762445 0.195 Uiso 1 1 calc R U . . .
C61 C -0.1774(8) 0.2977(7) 0.5854(6) 0.063(3) Uani 1 1 d D U . . .
H61A H -0.190464 0.296050 0.625473 0.076 Uiso 1 1 calc R U . . .
H61B H -0.213910 0.254411 0.558663 0.076 Uiso 1 1 calc R U . . .
C62 C -0.2019(8) 0.3754(8) 0.5562(8) 0.080(3) Uani 1 1 d D U . . .
H62A H -0.196873 0.375567 0.513548 0.095 Uiso 1 1 calc R U . . .
H62B H -0.163197 0.419608 0.580094 0.095 Uiso 1 1 calc R U . . .
C63 C -0.2928(8) 0.3857(10) 0.5553(8) 0.089(4) Uani 1 1 d D U . . .
H63A H -0.328926 0.336244 0.539227 0.107 Uiso 1 1 calc R U . . .
H63B H -0.294719 0.395219 0.598104 0.107 Uiso 1 1 calc R U . . .
C64 C -0.3290(13) 0.4526(11) 0.5165(10) 0.122(6) Uani 1 1 d D U . . .
H64A H -0.323378 0.445839 0.474838 0.183 Uiso 1 1 calc R U . . .
H64B H -0.298118 0.502628 0.535191 0.183 Uiso 1 1 calc R U . . .
H64C H -0.388762 0.452502 0.514487 0.183 Uiso 1 1 calc R U . . .
C65 C -0.0593(8) 0.2859(8) 0.5393(6) 0.066(3) Uani 1 1 d D U . . .
H65A H -0.001207 0.270431 0.549779 0.079 Uiso 1 1 calc R U . . .
H65B H -0.056663 0.341364 0.527141 0.079 Uiso 1 1 calc R U . . .
C66 C -0.1133(9) 0.2354(9) 0.4840(5) 0.076(3) Uani 1 1 d D U . . .
H66A H -0.171567 0.250535 0.471995 0.091 Uiso 1 1 calc R U . . .
H66B H -0.115548 0.179308 0.494614 0.091 Uiso 1 1 calc R U . . .
C67 C -0.0742(11) 0.2474(10) 0.4304(7) 0.087(4) Uani 1 1 d D U . . .
H67A H -0.084329 0.299746 0.413136 0.105 Uiso 1 1 calc R U . . .
H67B H -0.012443 0.244859 0.445167 0.105 Uiso 1 1 calc R U . . .
C68 C -0.1140(15) 0.1836(13) 0.3810(10) 0.141(7) Uani 1 1 d D U . . .
H68A H -0.075719 0.142767 0.383991 0.211 Uiso 1 1 calc R U . . .
H68B H -0.124475 0.206415 0.340239 0.211 Uiso 1 1 calc R U . . .
H68C H -0.167558 0.160451 0.386787 0.211 Uiso 1 1 calc R U . . .
C69 C -0.0821(10) 0.1952(8) 0.6179(6) 0.074(3) Uani 1 1 d D U . . .
H69A H -0.128688 0.160520 0.589900 0.088 Uiso 1 1 calc R U . . .
H69B H -0.028332 0.178392 0.613943 0.088 Uiso 1 1 calc R U . . .
C70 C -0.0855(11) 0.1834(8) 0.6837(6) 0.089(4) Uani 1 1 d D U . . .
H70A H -0.140788 0.194976 0.688291 0.107 Uiso 1 1 calc R U . . .
H70B H -0.040333 0.218160 0.712911 0.107 Uiso 1 1 calc R U . . .
C71 C -0.0727(13) 0.0972(9) 0.6956(9) 0.108(5) Uani 1 1 d D U . . .
H71 H -0.118646 0.058678 0.694099 0.130 Uiso 0.52(3) 1 calc R U P A 1
H71A H -0.066771 0.059936 0.666161 0.130 Uiso 0.48(3) 1 calc R U P A 2
C91 C -0.1051(12) -0.1809(12) 0.7426(10) 0.108(4) Uani 1 1 d . U . . .
H91A H -0.092139 -0.183971 0.787442 0.162 Uiso 0.752(10) 1 d R U P B 1
H91B H -0.062479 -0.143921 0.732242 0.162 Uiso 0.752(10) 1 d R U P B 1
H91C H -0.104639 -0.233041 0.724412 0.162 Uiso 0.752(10) 1 d R U P B 1
H91D H -0.061169 -0.196701 0.778002 0.162 Uiso 0.248(10) 1 d R U P B 2
H91E H -0.084479 -0.131681 0.727232 0.162 Uiso 0.248(10) 1 d R U P B 2
H91F H -0.118839 -0.222051 0.709842 0.162 Uiso 0.248(10) 1 d R U P B 2
C92 C -0.2684(9) -0.2153(9) 0.7125(8) 0.082(3) Uani 1 1 d . U . . .
H92A H -0.238706 -0.260808 0.728601 0.123 Uiso 0.752(10) 1 d R U P B 1
H92B H -0.304086 -0.227888 0.670321 0.123 Uiso 0.752(10) 1 d R U P B 1
H92C H -0.303606 -0.202188 0.738611 0.123 Uiso 0.752(10) 1 d R U P B 1
H92D H -0.241956 -0.237318 0.683251 0.123 Uiso 0.248(10) 1 d R U P B 2
H92E H -0.311766 -0.182618 0.690521 0.123 Uiso 0.248(10) 1 d R U P B 2
H92F H -0.294376 -0.258148 0.731671 0.123 Uiso 0.248(10) 1 d R U P B 2
S2 S -0.2059(4) -0.1480(4) 0.7129(4) 0.100(2) Uani 0.752(10) 1 d . U P B 1
C72 C 0.006(3) 0.079(3) 0.708(2) 0.126(11) Uani 0.52(3) 1 d . U P A 1
H72A H 0.035530 0.091672 0.751886 0.189 Uiso 0.52(3) 1 calc R U P A 1
H72B H 0.035945 0.108795 0.682501 0.189 Uiso 0.52(3) 1 calc R U P A 1
H72C H 0.005971 0.022444 0.700010 0.189 Uiso 0.52(3) 1 calc R U P A 1
S2A S -0.2030(14) -0.1659(13) 0.7670(13) 0.109(3) Uani 0.248(10) 1 d . U P B 2
O29A O -0.2065(10) -0.0833(10) 0.7649(8) 0.147(4) Uani 1 1 d . U . . .
C72A C -0.071(3) 0.080(3) 0.7621(12) 0.125(11) Uani 0.48(3) 1 d D U P A 2
H72D H -0.037314 0.035798 0.775836 0.187 Uiso 0.48(3) 1 calc R U P A 2
H72E H -0.128500 0.066053 0.764520 0.187 Uiso 0.48(3) 1 calc R U P A 2
H72F H -0.045239 0.126433 0.788732 0.187 Uiso 0.48(3) 1 calc R U P A 2
S1 S 0.1912(3) 0.3723(4) 1.1697(2) 0.1071(16) Uani 1 1 d . U . . .
O30 O 0.1132(7) 0.3170(8) 1.1563(7) 0.116(4) Uani 1 1 d . U . . .
C89 C 0.2734(13) 0.3184(14) 1.1638(11) 0.129(6) Uani 1 1 d . U . . .
H89A H 0.289877 0.286167 1.200007 0.193 Uiso 1 1 calc R U . . .
H89B H 0.321988 0.354632 1.161627 0.193 Uiso 1 1 calc R U . . .
H89C H 0.254320 0.284248 1.126465 0.193 Uiso 1 1 calc R U . . .
C90 C 0.1900(12) 0.4204(14) 1.1050(9) 0.118(6) Uani 1 1 d . U . . .
H90A H 0.237116 0.462087 1.113693 0.178 Uiso 1 1 calc R U . . .
H90B H 0.136586 0.443579 1.090109 0.178 Uiso 1 1 calc R U . . .
H90C H 0.195649 0.383477 1.073353 0.178 Uiso 1 1 calc R U . . .
N3 N -0.1224(5) 0.2806(5) 1.0667(4) 0.0455(18) Uani 1 1 d . U . . .
C25 C -0.0612(7) 0.2493(7) 1.0363(5) 0.053(2) Uani 1 1 d D U . . .
H25A H -0.060271 0.192351 1.043330 0.064 Uiso 1 1 calc R U . . .
H25B H -0.003866 0.275278 1.056474 0.064 Uiso 1 1 calc R U . . .
C26 C -0.0816(8) 0.2617(9) 0.9672(5) 0.068(3) Uani 1 1 d D U . . .
H26A H -0.085353 0.318164 0.959005 0.081 Uiso 1 1 calc R U . . .
H26B H -0.136704 0.232322 0.945673 0.081 Uiso 1 1 calc R U . . .
C27 C -0.0121(9) 0.2325(11) 0.9433(6) 0.084(4) Uani 1 1 d D U . . .
H27A H 0.042843 0.261707 0.965275 0.101 Uiso 1 1 calc R U . . .
H27B H -0.008478 0.176051 0.951878 0.101 Uiso 1 1 calc R U . . .
C28 C -0.0294(13) 0.2435(13) 0.8742(7) 0.109(6) Uani 1 1 d D U . . .
H28A H -0.085162 0.217066 0.852583 0.164 Uiso 1 1 calc R U . . .
H28B H 0.013845 0.220932 0.859491 0.164 Uiso 1 1 calc R U . . .
H28C H -0.027993 0.299769 0.866014 0.164 Uiso 1 1 calc R U . . .
C29 C -0.0886(7) 0.2677(7) 1.1359(5) 0.054(2) Uani 1 1 d D U . . .
H29A H -0.079900 0.211476 1.141603 0.064 Uiso 1 1 calc R U . . .
H29B H -0.032731 0.298580 1.151526 0.064 Uiso 1 1 calc R U . . .
C30 C -0.1450(8) 0.2901(9) 1.1747(5) 0.070(3) Uani 1 1 d D U . . .
H30A H -0.164463 0.342142 1.162896 0.083 Uiso 1 1 calc R U . . .
H30B H -0.195296 0.251047 1.167067 0.083 Uiso 1 1 calc R U . . .
C31 C -0.0964(10) 0.2930(11) 1.2428(6) 0.093(4) Uani 1 1 d D U . . .
H31A H -0.136509 0.289083 1.268114 0.112 Uiso 1 1 calc R U . . .
H31B H -0.062101 0.248098 1.251769 0.112 Uiso 1 1 calc R U . . .
C32 C -0.0393(14) 0.3699(12) 1.2587(10) 0.142(7) Uani 1 1 d D U . . .
H32A H 0.008599 0.367934 1.241564 0.213 Uiso 1 1 calc R U . . .
H32B H -0.018402 0.377617 1.303625 0.213 Uiso 1 1 calc R U . . .
H32C H -0.071219 0.413546 1.241284 0.213 Uiso 1 1 calc R U . . .
C33 C -0.1329(6) 0.3667(6) 1.0554(6) 0.056(3) Uani 1 1 d D U . . .
H33A H -0.171322 0.383545 1.078382 0.067 Uiso 1 1 calc R U . . .
H33B H -0.160513 0.372237 1.010984 0.067 Uiso 1 1 calc R U . . .
C34 C -0.0516(7) 0.4223(6) 1.0738(7) 0.065(3) Uani 1 1 d D U . . .
H34A H -0.025333 0.419967 1.118702 0.079 Uiso 1 1 calc R U . . .
H34B H -0.011577 0.404609 1.052474 0.079 Uiso 1 1 calc R U . . .
C35 C -0.0667(10) 0.5065(7) 1.0578(8) 0.088(4) Uani 1 1 d D U . . .
H35A H -0.096703 0.508144 1.013392 0.105 Uiso 1 1 calc R U . . .
H35B H -0.011589 0.538648 1.065256 0.105 Uiso 1 1 calc R U . . .
C36 C -0.1183(12) 0.5424(10) 1.0951(10) 0.115(6) Uani 1 1 d D U . . .
H36A H -0.169396 0.507050 1.092618 0.173 Uiso 1 1 calc R U . . .
H36B H -0.134046 0.593229 1.078514 0.173 Uiso 1 1 calc R U . . .
H36C H -0.084474 0.550053 1.138270 0.173 Uiso 1 1 calc R U . . .
C37 C -0.2116(7) 0.2377(6) 1.0424(6) 0.050(2) Uani 1 1 d D U . . .
H37A H -0.248591 0.260791 1.063828 0.060 Uiso 1 1 calc R U . . .
H37B H -0.233188 0.248052 0.998029 0.060 Uiso 1 1 calc R U . . .
C38 C -0.2194(7) 0.1493(6) 1.0498(6) 0.059(3) Uani 1 1 d D U . . .
H38A H -0.195646 0.136877 1.093487 0.071 Uiso 1 1 calc R U . . .
H38B H -0.188201 0.123746 1.024858 0.071 Uiso 1 1 calc R U . . .
C39 C -0.3131(7) 0.1197(7) 1.0278(8) 0.077(4) Uani 1 1 d D U . . .
H39A H -0.343302 0.146141 1.052919 0.092 Uiso 1 1 calc R U . . .
H39B H -0.336134 0.134029 0.984422 0.092 Uiso 1 1 calc R U . . .
C40 C -0.3296(11) 0.0312(8) 1.0321(9) 0.100(5) Uani 1 1 d D U . . .
H40A H -0.305718 0.004585 1.003439 0.150 Uiso 1 1 calc R U . . .
H40B H -0.390553 0.016001 1.021518 0.150 Uiso 1 1 calc R U . . .
H40C H -0.303029 0.016111 1.074282 0.150 Uiso 1 1 calc R U . . .
N4 N 0.4216(6) 0.7408(5) 0.7322(4) 0.0486(19) Uani 1 1 d . U . . .
C41 C 0.3591(7) 0.6682(7) 0.7323(4) 0.051(2) Uani 1 1 d D U . . .
H41A H 0.391722 0.623554 0.747903 0.061 Uiso 1 1 calc R U . . .
H41B H 0.326596 0.679105 0.761524 0.061 Uiso 1 1 calc R U . . .
C42 C 0.2974(8) 0.6435(7) 0.6703(5) 0.061(3) Uani 1 1 d D U . . .
H42A H 0.328461 0.636464 0.639443 0.073 Uiso 1 1 calc R U . . .
H42B H 0.259202 0.684843 0.656186 0.073 Uiso 1 1 calc R U . . .
C43 C 0.2459(8) 0.5666(7) 0.6763(5) 0.067(3) Uani 1 1 d D U . . .
H43A H 0.284871 0.526351 0.691817 0.080 Uiso 1 1 calc R U . . .
H43B H 0.214687 0.574593 0.706882 0.080 Uiso 1 1 calc R U . . .
C44 C 0.1837(10) 0.5366(10) 0.6157(5) 0.082(4) Uani 1 1 d D U . . .
H44A H 0.153064 0.486806 0.621908 0.123 Uiso 1 1 calc R U . . .
H44B H 0.214214 0.528380 0.585236 0.123 Uiso 1 1 calc R U . . .
H44C H 0.143482 0.575330 0.600890 0.123 Uiso 1 1 calc R U . . .
C45 C 0.4682(7) 0.7293(6) 0.6845(6) 0.053(2) Uani 1 1 d D U . . .
H45A H 0.510198 0.775336 0.686818 0.064 Uiso 1 1 calc R U . . .
H45B H 0.427383 0.726896 0.642945 0.064 Uiso 1 1 calc R U . . .
C46 C 0.5132(9) 0.6550(7) 0.6929(6) 0.071(3) Uani 1 1 d D U . . .
H46A H 0.471792 0.608373 0.690447 0.085 Uiso 1 1 calc R U . . .
H46B H 0.555168 0.657147 0.733932 0.085 Uiso 1 1 calc R U . . .
C47 C 0.5575(10) 0.6481(9) 0.6425(7) 0.084(4) Uani 1 1 d D U . . .
H47A H 0.599460 0.694432 0.645728 0.101 Uiso 1 1 calc R U . . .
H47B H 0.515367 0.647961 0.601592 0.101 Uiso 1 1 calc R U . . .
C48 C 0.6020(14) 0.5732(11) 0.6473(12) 0.135(7) Uani 1 1 d D U . . .
H48A H 0.624493 0.561422 0.690842 0.203 Uiso 1 1 calc R U . . .
H48B H 0.648407 0.580955 0.628360 0.203 Uiso 1 1 calc R U . . .
H48C H 0.561594 0.529348 0.625939 0.203 Uiso 1 1 calc R U . . .
C49 C 0.4819(8) 0.7510(7) 0.7962(5) 0.060(3) Uani 1 1 d D U . . .
H49A H 0.510189 0.702405 0.805723 0.072 Uiso 1 1 calc R U . . .
H49B H 0.448623 0.756511 0.825821 0.072 Uiso 1 1 calc R U . . .
C50 C 0.5501(9) 0.8209(8) 0.8069(5) 0.075(3) Uani 1 1 d D U . . .
H50A H 0.588771 0.813077 0.781613 0.090 Uiso 1 1 calc R U . . .
H50B H 0.523381 0.869661 0.794217 0.090 Uiso 1 1 calc R U . . .
C51 C 0.5997(10) 0.8290(9) 0.8746(5) 0.085(4) Uani 1 1 d D U . . .
H51A H 0.654215 0.861143 0.879095 0.102 Uiso 1 1 calc R U . . .
H51B H 0.611959 0.776349 0.890431 0.102 Uiso 1 1 calc R U . . .
C52 C 0.5504(12) 0.8674(11) 0.9122(8) 0.114(6) Uani 1 1 d D U . . .
H52A H 0.577110 0.861283 0.956231 0.171 Uiso 1 1 calc R U . . .
H52B H 0.492261 0.842284 0.901125 0.171 Uiso 1 1 calc R U . . .
H52C H 0.550207 0.923463 0.903648 0.171 Uiso 1 1 calc R U . . .
C53 C 0.3739(8) 0.8124(7) 0.7138(5) 0.054(2) Uani 1 1 d D U . . .
H53A H 0.333469 0.801581 0.672417 0.064 Uiso 1 1 calc R U . . .
H53B H 0.414641 0.857412 0.710569 0.064 Uiso 1 1 calc R U . . .
C54 C 0.3256(9) 0.8359(7) 0.7583(6) 0.069(3) Uani 1 1 d D U . . .
H54A H 0.280835 0.793520 0.759028 0.082 Uiso 1 1 calc R U . . .
H54B H 0.364535 0.844055 0.800419 0.082 Uiso 1 1 calc R U . . .
C55 C 0.2865(10) 0.9113(8) 0.7376(7) 0.083(4) Uani 1 1 d D U . . .
H55A H 0.332537 0.954152 0.741345 0.100 Uiso 1 1 calc R U . . .
H55B H 0.254759 0.904464 0.693410 0.100 Uiso 1 1 calc R U . . .
C56 C 0.2275(13) 0.9369(12) 0.7728(9) 0.110(5) Uani 1 1 d D U . . .
H56A H 0.255661 0.937559 0.817180 0.165 Uiso 1 1 calc R U . . .
H56B H 0.176144 0.899957 0.763244 0.165 Uiso 1 1 calc R U . . .
H56C H 0.212573 0.989686 0.760879 0.165 Uiso 1 1 calc R U . . .
N6 N -0.4135(9) 0.2442(7) 0.7702(5) 0.081(3) Uani 1 1 d . U . . .
C73 C -0.4608(10) 0.2566(8) 0.7032(7) 0.083(3) Uani 1 1 d D U . . .
H73A H -0.499245 0.208694 0.686237 0.099 Uiso 1 1 calc R U . . .
H73B H -0.419630 0.264438 0.678849 0.099 Uiso 1 1 calc R U . . .
C74 C -0.5121(11) 0.3271(9) 0.6959(7) 0.091(4) Uani 1 1 d D U . . .
H74A H -0.556031 0.318622 0.717804 0.109 Uiso 1 1 calc R U . . .
H74B H -0.474790 0.375278 0.713682 0.109 Uiso 1 1 calc R U . . .
C75 C -0.5530(12) 0.3361(10) 0.6275(7) 0.101(4) Uani 1 1 d D U . . .
H75A H -0.590267 0.287605 0.610248 0.121 Uiso 1 1 calc R U . . .
H75B H -0.508671 0.343110 0.605926 0.121 Uiso 1 1 calc R U . . .
C76 C -0.6048(14) 0.4065(10) 0.6165(11) 0.128(7) Uani 1 1 d D U . . .
H76A H -0.618466 0.418876 0.572758 0.192 Uiso 1 1 calc R U . . .
H76B H -0.571952 0.451955 0.641504 0.192 Uiso 1 1 calc R U . . .
H76C H -0.657136 0.393645 0.627994 0.192 Uiso 1 1 calc R U . . .
C77 C -0.3668(11) 0.1724(9) 0.7693(5) 0.085(3) Uani 1 1 d D U . . .
H77A H -0.329312 0.182060 0.742288 0.102 Uiso 1 1 calc R U . . .
H77B H -0.408448 0.127021 0.751057 0.102 Uiso 1 1 calc R U . . .
C78 C -0.3139(12) 0.1510(9) 0.8327(6) 0.095(4) Uani 1 1 d D U . . .
H78A H -0.269493 0.194551 0.850528 0.114 Uiso 1 1 calc R U . . .
H78B H -0.350124 0.142452 0.860634 0.114 Uiso 1 1 calc R U . . .
C79 C -0.2735(13) 0.0766(10) 0.8262(7) 0.105(5) Uani 1 1 d D U . . .
H79A H -0.241192 0.085238 0.795613 0.126 Uiso 1 1 calc R U . . .
H79B H -0.319043 0.033659 0.809353 0.126 Uiso 1 1 calc R U . . .
C80 C -0.2147(15) 0.0495(12) 0.8853(7) 0.130(7) Uani 1 1 d D U . . .
H80A H -0.167999 0.090547 0.901731 0.195 Uiso 1 1 calc R U . . .
H80B H -0.192229 0.001234 0.876376 0.195 Uiso 1 1 calc R U . . .
H80C H -0.246133 0.039166 0.915677 0.195 Uiso 1 1 calc R U . . .
C81 C -0.4703(10) 0.2336(9) 0.8105(7) 0.084(3) Uani 1 1 d D U . . .
H81A H -0.495069 0.283540 0.812669 0.101 Uiso 1 1 calc R U . . .
H81B H -0.435713 0.223797 0.852652 0.101 Uiso 1 1 calc R U . . .
C82 C -0.5422(11) 0.1676(10) 0.7910(8) 0.105(4) Uani 1 1 d D U . . .
H82A H -0.579315 0.178488 0.750031 0.126 Uiso 1 1 calc R U . . .
H82B H -0.518305 0.117592 0.787147 0.126 Uiso 1 1 calc R U . . .
C83 C -0.5946(12) 0.1581(12) 0.8364(8) 0.116(5) Uani 1 1 d D U . . .
H83A H -0.646118 0.122213 0.817354 0.140 Uiso 1 1 calc R U . . .
H83B H -0.612625 0.209880 0.843804 0.140 Uiso 1 1 calc R U . . .
C84 C -0.5494(15) 0.1263(13) 0.8983(10) 0.136(7) Uani 1 1 d D U . . .
H84A H -0.539178 0.071739 0.892389 0.204 Uiso 1 1 calc R U . . .
H84B H -0.584535 0.128519 0.926475 0.204 Uiso 1 1 calc R U . . .
H84C H -0.495344 0.158288 0.915779 0.204 Uiso 1 1 calc R U . . .
C85 C -0.3526(10) 0.3167(10) 0.7960(7) 0.089(3) Uani 1 1 d D U . . .
H85A H -0.322366 0.308160 0.839508 0.106 Uiso 1 1 calc R U . . .
H85B H -0.385434 0.362063 0.795566 0.106 Uiso 1 1 calc R U . . .
C86 C -0.2876(11) 0.3370(10) 0.7607(8) 0.099(4) Uani 1 1 d D U . . .
H86A H -0.316840 0.352131 0.718559 0.118 Uiso 1 1 calc R U . . .
H86B H -0.258465 0.290191 0.757179 0.118 Uiso 1 1 calc R U . . .
C87 C -0.2225(11) 0.4046(11) 0.7932(9) 0.111(5) Uani 1 1 d D U . . .
H87A H -0.252203 0.451463 0.795799 0.134 Uiso 1 1 calc R U . . .
H87B H -0.195377 0.389829 0.835887 0.134 Uiso 1 1 calc R U . . .
C88 C -0.1539(14) 0.4266(14) 0.7613(11) 0.140(7) Uani 1 1 d D U . . .
H88A H -0.180204 0.433569 0.717440 0.210 Uiso 1 1 calc R U . . .
H88B H -0.116758 0.384506 0.766045 0.210 Uiso 1 1 calc R U . . .
H88C H -0.120764 0.475643 0.780119 0.210 Uiso 1 1 calc R U . . .

loop_
_atom_site_aniso_label
_atom_site_aniso_U_11
_atom_site_aniso_U_22
_atom_site_aniso_U_33
_atom_site_aniso_U_23
_atom_site_aniso_U_13
_atom_site_aniso_U_12
Mo1 0.0296(4) 0.0300(4) 0.0208(3) 0.0062(3) 0.0086(3) 0.0075(3)
Mo2 0.0293(4) 0.0331(4) 0.0213(3) -0.0005(3) 0.0087(3) 0.0086(3)
Mo3 0.0372(4) 0.0393(4) 0.0179(3) 0.0044(3) 0.0111(3) 0.0115(3)
Mn1 0.0201(8) 0.0195(8) 0.0161(8) 0.0017(6) 0.0082(7) -0.0002(7)
O1 0.092(8) 0.052(6) 0.209(13) 0.013(7) 0.069(8) -0.018(5)
O2 0.071(7) 0.053(6) 0.182(12) -0.023(7) -0.009(7) -0.015(5)
O3 0.030(3) 0.027(3) 0.024(3) 0.003(2) 0.012(2) -0.002(2)
O4 0.025(3) 0.029(3) 0.022(3) -0.001(2) 0.007(2) -0.005(2)
O5 0.031(3) 0.022(3) 0.026(3) -0.001(2) 0.012(2) -0.001(2)
O6 0.035(3) 0.032(3) 0.025(3) 0.012(2) 0.014(2) 0.010(3)
O7 0.052(4) 0.054(4) 0.026(3) -0.005(3) 0.003(3) 0.014(3)
O8 0.048(4) 0.061(5) 0.037(4) 0.010(3) 0.029(3) 0.014(3)
O9 0.034(3) 0.034(3) 0.021(3) -0.003(2) 0.007(2) 0.005(2)
O10 0.031(3) 0.069(5) 0.033(4) -0.001(3) 0.021(3) 0.001(3)
O11 0.046(4) 0.037(4) 0.041(4) -0.004(3) 0.009(3) 0.014(3)
O12 0.022(3) 0.033(3) 0.022(3) 0.001(2) 0.005(2) 0.005(2)
O13 0.045(4) 0.031(3) 0.040(4) 0.010(3) 0.014(3) 0.011(3)
O14 0.045(4) 0.047(4) 0.024(3) 0.005(3) 0.006(3) 0.009(3)
N2 0.040(4) 0.035(4) 0.051(4) 0.001(3) 0.003(4) -0.007(3)
C13 0.056(6) 0.039(6) 0.144(9) -0.007(6) 0.018(6) -0.008(5)
C14 0.039(5) 0.033(4) 0.114(7) -0.007(5) 0.021(5) -0.009(4)
C15 0.053(6) 0.050(5) 0.104(7) -0.017(5) 0.016(5) -0.010(5)
C16 0.057(6) 0.055(6) 0.095(7) -0.013(5) 0.022(5) -0.016(5)
C17 0.045(5) 0.046(5) 0.085(6) -0.006(4) 0.023(4) -0.010(4)
C18 0.042(5) 0.042(5) 0.086(6) -0.013(5) 0.019(5) -0.004(4)
C19 0.045(5) 0.042(5) 0.100(7) -0.003(5) 0.023(5) -0.005(4)
C20 0.052(5) 0.049(5) 0.067(6) -0.007(5) 0.020(5) -0.007(4)
C21 0.032(4) 0.025(3) 0.033(4) 0.004(3) 0.009(3) -0.002(3)
C22 0.041(4) 0.023(4) 0.028(4) -0.003(3) 0.006(3) -0.003(3)
C23 0.033(4) 0.025(4) 0.032(4) 0.005(3) 0.006(3) -0.008(3)
C24 0.037(4) 0.028(4) 0.028(4) 0.002(3) 0.011(3) -0.012(3)
Mo4 0.0273(4) 0.0322(4) 0.0204(3) -0.0030(3) 0.0076(3) -0.0040(3)
Mo5 0.0282(4) 0.0286(4) 0.0226(3) 0.0009(3) 0.0107(3) -0.0029(3)
Mo6 0.0370(4) 0.0299(4) 0.0176(3) -0.0004(3) 0.0108(3) -0.0044(3)
Mn2 0.0206(8) 0.0200(8) 0.0151(8) 0.0012(6) 0.0076(7) 0.0035(7)
O15 0.054(5) 0.046(4) 0.068(5) -0.002(4) 0.020(4) 0.024(4)
O16 0.056(5) 0.060(5) 0.071(5) 0.014(4) 0.020(4) 0.034(4)
O17 0.028(3) 0.023(3) 0.024(3) 0.000(2) 0.012(2) 0.002(2)
O18 0.028(3) 0.025(3) 0.019(3) 0.002(2) 0.008(2) 0.008(2)
O19 0.027(3) 0.024(3) 0.023(3) 0.001(2) 0.007(2) 0.005(2)
O20 0.062(5) 0.043(4) 0.040(4) -0.011(3) 0.038(4) -0.010(3)
O21 0.054(4) 0.045(4) 0.026(3) 0.007(3) -0.005(3) -0.009(3)
O22 0.035(3) 0.030(3) 0.021(3) 0.004(2) 0.009(2) 0.001(2)
O23 0.043(4) 0.049(4) 0.035(4) -0.002(3) 0.022(3) -0.002(3)
O24 0.046(4) 0.032(3) 0.034(3) 0.002(3) 0.011(3) -0.009(3)
O25 0.024(3) 0.037(3) 0.028(3) 0.000(2) 0.008(2) 0.000(2)
O26 0.050(4) 0.034(4) 0.047(4) -0.011(3) 0.025(3) -0.017(3)
O27 0.041(4) 0.063(5) 0.029(3) 0.000(3) 0.003(3) 0.000(3)
O28 0.031(3) 0.032(3) 0.020(3) -0.003(2) 0.014(2) -0.001(2)
N1 0.037(4) 0.033(4) 0.042(4) 0.002(3) 0.015(3) 0.018(3)
N5 0.053(4) 0.059(4) 0.064(5) 0.009(4) 0.015(4) -0.008(4)
C1 0.035(4) 0.031(4) 0.056(5) -0.001(4) 0.012(4) 0.010(4)
C2 0.029(4) 0.033(4) 0.052(4) 0.004(4) 0.013(3) 0.012(3)
C3 0.045(5) 0.045(5) 0.053(5) 0.006(4) 0.015(4) 0.016(4)
C4 0.053(5) 0.050(5) 0.053(5) 0.008(4) 0.021(4) 0.025(4)
C5 0.041(4) 0.037(4) 0.053(4) 0.008(4) 0.021(4) 0.020(4)
C6 0.047(5) 0.046(5) 0.051(5) 0.008(4) 0.018(4) 0.025(4)
C7 0.042(5) 0.049(5) 0.057(5) 0.004(4) 0.017(4) 0.022(4)
C8 0.046(5) 0.041(5) 0.052(5) 0.006(4) 0.022(4) 0.015(4)
C9 0.032(4) 0.027(3) 0.033(4) 0.000(3) 0.013(3) 0.014(3)
C10 0.040(4) 0.030(4) 0.034(4) 0.001(3) 0.021(3) 0.016(3)
C11 0.037(4) 0.032(4) 0.021(4) 0.004(3) 0.010(3) 0.012(3)
C12 0.030(4) 0.021(4) 0.035(4) 0.003(3) 0.013(3) 0.005(3)
C57 0.057(6) 0.064(6) 0.073(6) 0.009(5) 0.004(5) -0.011(5)
C58 0.062(6) 0.087(7) 0.087(7) 0.017(6) -0.003(6) -0.016(6)
C59 0.076(8) 0.110(9) 0.096(9) 0.014(8) -0.016(7) -0.019(7)
C60 0.077(11) 0.151(15) 0.123(13) 0.023(12) -0.025(10) -0.019(11)
C61 0.050(5) 0.067(6) 0.071(6) 0.002(5) 0.018(5) -0.007(5)
C62 0.066(6) 0.082(7) 0.084(7) 0.007(6) 0.013(6) 0.001(6)
C63 0.077(8) 0.088(8) 0.092(8) 0.005(7) 0.006(7) 0.010(7)
C64 0.106(13) 0.123(14) 0.130(14) 0.013(12) 0.019(11) 0.019(11)
C65 0.053(6) 0.076(6) 0.068(6) 0.015(5) 0.018(5) -0.004(5)
C66 0.068(6) 0.089(7) 0.076(7) 0.002(6) 0.033(6) -0.002(6)
C67 0.084(8) 0.107(9) 0.081(8) 0.001(7) 0.042(7) 0.000(7)
C68 0.139(15) 0.163(16) 0.115(14) -0.005(13) 0.035(12) -0.004(14)
C69 0.073(6) 0.065(6) 0.077(6) 0.019(5) 0.017(6) -0.011(5)
C70 0.085(7) 0.078(7) 0.098(8) 0.033(6) 0.019(7) -0.012(6)
C71 0.101(9) 0.093(9) 0.123(10) 0.042(8) 0.024(8) -0.008(8)
C91 0.089(7) 0.096(7) 0.131(8) 0.008(7) 0.013(7) 0.024(6)
C92 0.060(6) 0.078(6) 0.107(7) 0.001(6) 0.017(6) 0.017(5)
S2 0.084(4) 0.088(4) 0.120(5) 0.019(3) 0.012(3) 0.018(3)
C72 0.098(17) 0.129(18) 0.139(19) 0.051(17) 0.023(17) -0.020(17)
S2A 0.090(6) 0.095(6) 0.131(7) 0.006(6) 0.011(6) 0.018(5)
O29A 0.123(7) 0.131(7) 0.170(8) -0.005(7) 0.009(7) 0.020(6)
C72A 0.113(19) 0.108(18) 0.133(19) 0.065(16) 0.003(17) 0.003(16)
S1 0.076(3) 0.137(4) 0.107(3) -0.002(3) 0.038(3) -0.028(3)
O30 0.052(6) 0.134(10) 0.146(10) 0.052(8) 0.012(6) -0.028(6)
C89 0.097(12) 0.144(14) 0.152(14) 0.001(12) 0.057(11) -0.019(11)
C90 0.090(11) 0.168(15) 0.103(12) 0.015(11) 0.047(9) -0.019(11)
N3 0.036(4) 0.046(4) 0.057(4) 0.007(3) 0.015(3) 0.009(3)
C25 0.043(5) 0.054(5) 0.064(6) 0.009(5) 0.016(4) 0.015(4)
C26 0.064(6) 0.075(6) 0.069(6) 0.007(5) 0.022(5) 0.020(5)
C27 0.084(8) 0.098(8) 0.079(7) 0.007(7) 0.030(7) 0.028(7)
C28 0.112(12) 0.139(14) 0.091(11) -0.002(10) 0.052(10) 0.017(11)
C29 0.042(5) 0.060(5) 0.054(5) 0.006(5) 0.007(4) 0.002(4)
C30 0.052(6) 0.089(7) 0.065(6) -0.003(6) 0.012(5) 0.005(5)
C31 0.069(7) 0.125(9) 0.077(8) -0.004(7) 0.010(7) 0.000(7)
C32 0.111(13) 0.185(17) 0.107(13) -0.047(13) 0.009(11) -0.023(13)
C33 0.042(5) 0.047(5) 0.079(6) 0.004(5) 0.014(5) 0.012(4)
C34 0.050(5) 0.053(6) 0.096(7) 0.011(5) 0.024(5) 0.006(5)
C35 0.068(7) 0.064(7) 0.125(9) 0.010(7) 0.020(7) 0.003(6)
C36 0.089(11) 0.074(10) 0.187(16) 0.001(11) 0.052(11) -0.004(9)
C37 0.038(5) 0.050(5) 0.058(5) 0.003(4) 0.009(4) 0.004(4)
C38 0.048(5) 0.054(6) 0.069(6) 0.001(5) 0.005(5) 0.000(5)
C39 0.062(7) 0.064(7) 0.085(7) 0.002(6) -0.009(6) -0.002(6)
C40 0.082(10) 0.088(11) 0.109(12) -0.004(9) 0.001(9) -0.011(9)
N4 0.060(4) 0.047(4) 0.039(4) 0.024(3) 0.019(3) -0.004(3)
C41 0.062(5) 0.049(5) 0.038(5) 0.018(4) 0.013(4) -0.008(4)
C42 0.065(6) 0.068(6) 0.043(5) 0.011(5) 0.010(5) -0.011(5)
C43 0.073(7) 0.076(7) 0.045(6) 0.008(5) 0.011(5) -0.011(6)
C44 0.080(9) 0.098(10) 0.049(7) 0.008(7) -0.004(7) -0.020(8)
C45 0.053(5) 0.054(5) 0.053(5) 0.022(4) 0.018(4) 0.007(4)
C46 0.065(6) 0.067(6) 0.084(7) 0.027(6) 0.023(6) 0.012(5)
C47 0.076(7) 0.079(8) 0.111(9) 0.017(7) 0.043(7) 0.021(6)
C48 0.119(13) 0.118(14) 0.183(16) 0.010(13) 0.066(13) 0.014(12)
C49 0.073(6) 0.055(5) 0.042(5) 0.022(4) 0.007(5) -0.017(5)
C50 0.086(7) 0.067(6) 0.058(6) 0.018(5) 0.010(5) -0.025(6)
C51 0.093(8) 0.075(7) 0.067(7) 0.013(6) 0.002(6) -0.029(7)
C52 0.137(14) 0.085(11) 0.089(11) -0.007(9) -0.007(11) -0.021(10)
C53 0.064(6) 0.055(5) 0.051(5) 0.025(4) 0.030(4) 0.005(5)
C54 0.084(7) 0.070(6) 0.065(6) 0.017(5) 0.044(5) 0.008(5)
C55 0.101(8) 0.080(8) 0.089(8) 0.010(6) 0.058(7) 0.016(7)
C56 0.134(13) 0.103(12) 0.119(12) 0.009(10) 0.073(11) 0.025(11)
N6 0.104(6) 0.078(5) 0.065(5) -0.041(4) 0.033(4) 0.003(5)
C73 0.102(7) 0.075(6) 0.074(6) -0.037(6) 0.030(6) 0.010(6)
C74 0.107(8) 0.075(7) 0.093(7) -0.031(6) 0.031(7) 0.013(6)
C75 0.113(9) 0.077(8) 0.112(9) -0.025(8) 0.028(8) 0.023(7)
C76 0.140(15) 0.085(11) 0.147(15) -0.017(11) 0.019(13) 0.024(11)
C77 0.113(8) 0.083(7) 0.056(6) -0.034(5) 0.020(6) 0.012(6)
C78 0.127(9) 0.098(8) 0.050(6) -0.023(6) 0.009(6) 0.015(7)
C79 0.134(10) 0.107(9) 0.057(7) -0.022(7) -0.004(7) 0.028(8)
C80 0.169(16) 0.118(13) 0.073(10) -0.018(10) -0.021(11) 0.038(12)
C81 0.104(7) 0.079(7) 0.077(6) -0.040(6) 0.045(6) -0.008(6)
C82 0.120(9) 0.096(8) 0.096(8) -0.044(7) 0.041(7) -0.024(7)
C83 0.126(10) 0.102(9) 0.115(10) -0.039(8) 0.040(9) -0.031(8)
C84 0.154(16) 0.102(13) 0.147(15) -0.011(12) 0.049(13) -0.034(12)
C85 0.108(8) 0.092(7) 0.072(6) -0.039(6) 0.043(6) -0.010(6)
C86 0.116(8) 0.103(8) 0.086(7) -0.041(7) 0.056(7) -0.021(7)
C87 0.121(10) 0.115(10) 0.105(9) -0.040(8) 0.060(8) -0.033(8)
C88 0.139(15) 0.151(15) 0.138(14) -0.050(12) 0.073(12) -0.045(13)

loop_
_atom_type_symbol
_atom_type_description
_atom_type_scat_dispersion_real
_atom_type_scat_dispersion_imag
_atom_type_scat_source
C C 0.0137 0.0067 'International Tables Vol C Tables 4.2.6.8 and 6.1.1.4'
H H 0.0000 0.0000 'International Tables Vol C Tables 4.2.6.8 and 6.1.1.4'
Mn Mn -0.0162 2.2332 'International Tables Vol C Tables 4.2.6.8 and 6.1.1.4'
Mo Mo -0.2130 2.1496 'International Tables Vol C Tables 4.2.6.8 and 6.1.1.4'
N N 0.0241 0.0134 'International Tables Vol C Tables 4.2.6.8 and 6.1.1.4'
O O 0.0389 0.0241 'International Tables Vol C Tables 4.2.6.8 and 6.1.1.4'
S S 0.2924 0.4247 'International Tables Vol C Tables 4.2.6.8 and 6.1.1.4'

loop_
_geom_angle_atom_site_label_1
_geom_angle_atom_site_label_2
_geom_angle_atom_site_label_3
_geom_angle
_geom_angle_site_symmetry_1
_geom_angle_site_symmetry_3
_geom_angle_publ_flag
O5 Mo1 O4 72.4(2) 2_667 . ?
O6 Mo1 O4 81.3(2) 2_667 . ?
O6 Mo1 O5 70.9(2) 2_667 2_667 ?
O12 Mo1 O4 70.3(2) . . ?
O12 Mo1 O5 82.0(2) . 2_667 ?
O12 Mo1 O6 145.6(2) . 2_667 ?
O13 Mo1 O4 92.7(3) . . ?
O13 Mo1 O5 162.5(3) . 2_667 ?
O13 Mo1 O6 98.4(3) . 2_667 ?
O13 Mo1 O12 101.9(3) . . ?
O14 Mo1 O4 161.2(3) . . ?
O14 Mo1 O5 91.2(3) . 2_667 ?
O14 Mo1 O6 102.6(3) . 2_667 ?
O14 Mo1 O12 98.8(3) . . ?
O14 Mo1 O13 104.8(3) . . ?
O4 Mo2 O3 71.2(2) . 2_667 ?
O9 Mo2 O3 71.7(2) . 2_667 ?
O9 Mo2 O4 81.8(2) . . ?
O9 Mo2 O12 146.2(2) . . ?
O10 Mo2 O3 92.9(3) . 2_667 ?
O10 Mo2 O4 161.8(3) . . ?
O10 Mo2 O9 102.0(3) . . ?
O10 Mo2 O11 105.0(4) . . ?
O10 Mo2 O12 98.1(3) . . ?
O11 Mo2 O3 160.9(3) . 2_667 ?
O11 Mo2 O4 92.0(3) . . ?
O11 Mo2 O9 97.6(3) . . ?
O11 Mo2 O12 103.2(3) . . ?
O12 Mo2 O3 80.4(2) . 2_667 ?
O12 Mo2 O4 71.2(2) . . ?
O5 Mo3 O3 70.7(2) . 2_667 ?
O6 Mo3 O3 80.7(2) . 2_667 ?
O6 Mo3 O5 71.2(2) . . ?
O6 Mo3 O9 144.7(2) . . ?
O7 Mo3 O3 162.5(3) . 2_667 ?
O7 Mo3 O5 93.9(3) . . ?
O7 Mo3 O6 102.7(3) . . ?
O7 Mo3 O8 105.2(4) . . ?
O7 Mo3 O9 99.3(3) . . ?
O8 Mo3 O3 91.1(3) . 2_667 ?
O8 Mo3 O5 160.1(3) . . ?
O8 Mo3 O6 98.7(3) . . ?
O8 Mo3 O9 101.7(3) . . ?
O9 Mo3 O3 70.5(2) . 2_667 ?
O9 Mo3 O5 80.2(2) . . ?
O3 Mn1 O3 180.0 . 2_667 ?
O3 Mn1 O4 86.8(2) 2_667 . ?
O3 Mn1 O4 86.8(2) . 2_667 ?
O3 Mn1 O4 93.2(2) . . ?
O3 Mn1 O4 93.2(2) 2_667 2_667 ?
O3 Mn1 O5 87.6(2) . 2_667 ?
O3 Mn1 O5 92.4(2) 2_667 2_667 ?
O3 Mn1 O5 92.4(2) . . ?
O3 Mn1 O5 87.6(2) 2_667 . ?
O4 Mn1 O4 180.0 2_667 . ?
O4 Mn1 O5 92.3(2) 2_667 2_667 ?
O4 Mn1 O5 92.3(2) . . ?
O4 Mn1 O5 87.7(2) 2_667 . ?
O4 Mn1 O5 87.7(2) . 2_667 ?
O5 Mn1 O5 180.0 2_667 . ?
C13 O1 H1 109.5 . . ?
Mo2 O3 Mo3 89.86(19) 2_667 2_667 ?
Mn1 O3 Mo2 101.2(2) . 2_667 ?
Mn1 O3 Mo3 101.0(2) . 2_667 ?
C24 O3 Mo2 122.5(5) . 2_667 ?
C24 O3 Mo3 121.3(5) . 2_667 ?
C24 O3 Mn1 116.0(5) . . ?
Mo2 O4 Mo1 91.4(2) . . ?
Mn1 O4 Mo1 99.9(2) . . ?
Mn1 O4 Mo2 100.8(2) . . ?
C23 O4 Mo1 122.2(5) . . ?
C23 O4 Mo2 121.3(5) . . ?
C23 O4 Mn1 116.2(5) . . ?
Mo3 O5 Mo1 90.94(19) . 2_667 ?
Mn1 O5 Mo1 100.0(2) . 2_667 ?
Mn1 O5 Mo3 100.8(2) . . ?
C22 O5 Mo1 122.6(5) . 2_667 ?
C22 O5 Mo3 122.0(5) . . ?
C22 O5 Mn1 115.5(5) . . ?
Mo3 O6 Mo1 121.9(3) . 2_667 ?
Mo2 O9 Mo3 122.4(3) . . ?
Mo1 O12 Mo2 122.5(3) . . ?
C20 N2 C21 121.5(10) . . ?
O1 C13 C14 119.1(16) . . ?
O2 C13 O1 124.2(14) . . ?
O2 C13 C14 116.7(17) . . ?
C15 C14 C13 119.7(14) . . ?
C15 C14 C19 118.5(11) . . ?
C19 C14 C13 121.8(15) . . ?
C14 C15 H15 118.4 . . ?
C14 C15 C16 123.2(14) . . ?
C16 C15 H15 118.4 . . ?
C15 C16 H16 120.7 . . ?
C17 C16 C15 118.6(15) . . ?
C17 C16 H16 120.7 . . ?
C16 C17 C18 120.8(12) . . ?
C16 C17 C20 117.8(12) . . ?
C18 C17 C20 121.4(12) . . ?
C17 C18 H18 120.3 . . ?
C17 C18 C19 119.3(13) . . ?
C19 C18 H18 120.3 . . ?
C14 C19 C18 119.5(14) . . ?
C14 C19 H19 120.2 . . ?
C18 C19 H19 120.2 . . ?
N2 C20 C17 121.8(12) . . ?
N2 C20 H20 119.1 . . ?
C17 C20 H20 119.1 . . ?
N2 C21 C22 113.1(7) . . ?
N2 C21 C23 104.9(7) . . ?
N2 C21 C24 101.1(7) . . ?
C23 C21 C22 112.6(8) . . ?
C24 C21 C22 111.1(7) . . ?
C24 C21 C23 113.3(8) . . ?
O5 C22 C21 113.8(7) . . ?
O5 C22 H22A 108.8 . . ?
O5 C22 H22B 108.8 . . ?
C21 C22 H22A 108.8 . . ?
C21 C22 H22B 108.8 . . ?
H22A C22 H22B 107.7 . . ?
O4 C23 C21 112.7(7) . . ?
O4 C23 H23A 109.1 . . ?
O4 C23 H23B 109.1 . . ?
C21 C23 H23A 109.1 . . ?
C21 C23 H23B 109.1 . . ?
H23A C23 H23B 107.8 . . ?
O3 C24 C21 115.1(7) . . ?
O3 C24 H24A 108.5 . . ?
O3 C24 H24B 108.5 . . ?
C21 C24 H24A 108.5 . . ?
C21 C24 H24B 108.5 . . ?
H24A C24 H24B 107.5 . . ?
O19 Mo4 O18 72.94(19) 2_456 . ?
O25 Mo4 O18 81.7(2) . . ?
O25 Mo4 O19 71.0(2) . 2_456 ?
O26 Mo4 O18 164.1(3) . . ?
O26 Mo4 O19 94.3(3) . 2_456 ?
O26 Mo4 O25 103.6(3) . . ?
O26 Mo4 O27 105.1(4) . . ?
O26 Mo4 O28 98.6(3) . . ?
O27 Mo4 O18 88.7(3) . . ?
O27 Mo4 O19 159.7(3) . 2_456 ?
O27 Mo4 O25 98.4(3) . . ?
O27 Mo4 O28 100.8(3) . . ?
O28 Mo4 O18 70.6(2) . . ?
O28 Mo4 O19 81.5(2) . 2_456 ?
O28 Mo4 O25 145.6(2) . . ?
O19 Mo5 O17 71.91(19) 2_456 . ?
O22 Mo5 O17 70.5(2) . . ?
O22 Mo5 O19 81.7(2) . 2_456 ?
O22 Mo5 O25 146.0(2) . . ?
O23 Mo5 O17 88.4(3) . . ?
O23 Mo5 O19 158.1(3) . 2_456 ?
O23 Mo5 O22 101.0(3) . . ?
O23 Mo5 O24 105.7(3) . . ?
O23 Mo5 O25 97.1(3) . . ?
O24 Mo5 O17 163.8(3) . . ?
O24 Mo5 O19 95.2(3) . 2_456 ?
O24 Mo5 O22 98.5(3) . . ?
O24 Mo5 O25 104.1(3) . . ?
O25 Mo5 O17 81.6(2) . . ?
O25 Mo5 O19 71.2(2) . 2_456 ?
O17 Mo6 O18 69.25(19) . 2_456 ?
O20 Mo6 O17 93.4(3) . . ?
O20 Mo6 O18 160.6(3) . 2_456 ?
O20 Mo6 O21 105.4(4) . . ?
O20 Mo6 O22 102.8(3) . . ?
O20 Mo6 O28 97.8(3) . 2_456 ?
O21 Mo6 O17 160.5(3) . . ?
O21 Mo6 O18 92.8(3) . 2_456 ?
O21 Mo6 O22 98.7(3) . . ?
O21 Mo6 O28 102.3(3) . 2_456 ?
O22 Mo6 O17 71.6(2) . . ?
O22 Mo6 O18 80.4(2) . 2_456 ?
O22 Mo6 O28 145.4(2) . 2_456 ?
O28 Mo6 O17 79.7(2) 2_456 . ?
O28 Mo6 O18 71.4(2) 2_456 2_456 ?
O17 Mn2 O17 180.0 . 2_456 ?
O17 Mn2 O18 92.0(2) . . ?
O17 Mn2 O18 88.0(2) . 2_456 ?
O17 Mn2 O18 88.0(2) 2_456 . ?
O17 Mn2 O18 92.0(2) 2_456 2_456 ?
O17 Mn2 O19 93.4(2) . . ?
O17 Mn2 O19 93.4(2) 2_456 2_456 ?
O17 Mn2 O19 86.6(2) 2_456 . ?
O17 Mn2 O19 86.6(2) . 2_456 ?
O18 Mn2 O18 180.0(2) . 2_456 ?
O18 Mn2 O19 92.8(2) . . ?
O18 Mn2 O19 87.2(2) . 2_456 ?
O18 Mn2 O19 92.8(2) 2_456 2_456 ?
O18 Mn2 O19 87.2(2) 2_456 . ?
O19 Mn2 O19 180.0 . 2_456 ?
C1 O15 H15A 109.5 . . ?
Mo6 O17 Mo5 89.69(19) . . ?
Mn2 O17 Mo5 102.1(2) . . ?
Mn2 O17 Mo6 101.9(2) . . ?
C10 O17 Mo5 123.1(5) . . ?
C10 O17 Mo6 118.7(5) . . ?
C10 O17 Mn2 116.5(5) . . ?
Mo6 O18 Mo4 89.56(18) 2_456 . ?
Mn2 O18 Mo4 100.9(2) . . ?
Mn2 O18 Mo6 100.8(2) . 2_456 ?
C11 O18 Mo4 123.6(5) . . ?
C11 O18 Mo6 119.5(5) . 2_456 ?
C11 O18 Mn2 117.1(5) . . ?
Mo5 O19 Mo4 93.2(2) 2_456 2_456 ?
Mn2 O19 Mo4 98.9(2) . 2_456 ?
Mn2 O19 Mo5 99.4(2) . 2_456 ?
C12 O19 Mo4 124.2(5) . 2_456 ?
C12 O19 Mo5 122.9(5) . 2_456 ?
C12 O19 Mn2 113.1(5) . . ?
Mo6 O22 Mo5 122.1(3) . . ?
Mo4 O25 Mo5 121.3(3) . . ?
Mo4 O28 Mo6 122.3(3) . 2_456 ?
C8 N1 C9 121.1(8) . . ?
C57 N5 C69 111.0(10) . . ?
C61 N5 C57 109.6(10) . . ?
C61 N5 C65 113.6(10) . . ?
C61 N5 C69 107.7(10) . . ?
C65 N5 C57 108.4(9) . . ?
C65 N5 C69 106.5(10) . . ?
O15 C1 C2 113.3(9) . . ?
O16 C1 O15 126.6(9) . . ?
O16 C1 C2 120.0(10) . . ?
C3 C2 C1 120.1(9) . . ?
C7 C2 C1 121.2(9) . . ?
C7 C2 C3 118.8(9) . . ?
C2 C3 H3 119.8 . . ?
C4 C3 C2 120.5(10) . . ?
C4 C3 H3 119.8 . . ?
C3 C4 H4 119.4 . . ?
C3 C4 C5 121.1(11) . . ?
C5 C4 H4 119.4 . . ?
C4 C5 C6 118.8(9) . . ?
C4 C5 C8 120.6(10) . . ?
C6 C5 C8 120.6(9) . . ?
C5 C6 H6 119.8 . . ?
C5 C6 C7 120.3(10) . . ?
C7 C6 H6 119.8 . . ?
C2 C7 C6 120.5(11) . . ?
C2 C7 H7 119.8 . . ?
C6 C7 H7 119.8 . . ?
N1 C8 C5 120.0(10) . . ?
N1 C8 H8 120.0 . . ?
C5 C8 H8 120.0 . . ?
N1 C9 C10 101.5(7) . . ?
N1 C9 C11 112.2(7) . . ?
N1 C9 C12 106.3(7) . . ?
C11 C9 C10 111.5(7) . . ?
C11 C9 C12 112.8(7) . . ?
C12 C9 C10 112.0(7) . . ?
O17 C10 C9 115.6(7) . . ?
O17 C10 H10 122.2 . . ?
C9 C10 H10 122.2 . . ?
O18 C11 C9 113.5(7) . . ?
O18 C11 H11A 108.9 . . ?
O18 C11 H11B 108.9 . . ?
C9 C11 H11A 108.9 . . ?
C9 C11 H11B 108.9 . . ?
H11A C11 H11B 107.7 . . ?
O19 C12 C9 114.2(7) . . ?
O19 C12 H12A 108.7 . . ?
O19 C12 H12B 108.7 . . ?
C9 C12 H12A 108.7 . . ?
C9 C12 H12B 108.7 . . ?
H12A C12 H12B 107.6 . . ?
N5 C57 H57A 108.3 . . ?
N5 C57 H57B 108.3 . . ?
H57A C57 H57B 107.4 . . ?
C58 C57 N5 115.8(11) . . ?
C58 C57 H57A 108.3 . . ?
C58 C57 H57B 108.3 . . ?
C57 C58 H58A 109.8 . . ?
C57 C58 H58B 109.8 . . ?
C57 C58 C59 109.3(11) . . ?
H58A C58 H58B 108.3 . . ?
C59 C58 H58A 109.8 . . ?
C59 C58 H58B 109.8 . . ?
C58 C59 H59A 109.5 . . ?
C58 C59 H59B 109.5 . . ?
H59A C59 H59B 108.1 . . ?
C60 C59 C58 110.6(13) . . ?
C60 C59 H59A 109.5 . . ?
C60 C59 H59B 109.5 . . ?
C59 C60 H60A 109.5 . . ?
C59 C60 H60B 109.5 . . ?
C59 C60 H60C 109.5 . . ?
H60A C60 H60B 109.5 . . ?
H60A C60 H60C 109.5 . . ?
H60B C60 H60C 109.5 . . ?
N5 C61 H61A 108.0 . . ?
N5 C61 H61B 108.0 . . ?
N5 C61 C62 117.3(10) . . ?
H61A C61 H61B 107.2 . . ?
C62 C61 H61A 108.0 . . ?
C62 C61 H61B 108.0 . . ?
C61 C62 H62A 109.8 . . ?
C61 C62 H62B 109.8 . . ?
C61 C62 C63 109.6(11) . . ?
H62A C62 H62B 108.2 . . ?
C63 C62 H62A 109.8 . . ?
C63 C62 H62B 109.8 . . ?
C62 C63 H63A 108.8 . . ?
C62 C63 H63B 108.8 . . ?
H63A C63 H63B 107.7 . . ?
C64 C63 C62 113.7(14) . . ?
C64 C63 H63A 108.8 . . ?
C64 C63 H63B 108.8 . . ?
C63 C64 H64A 109.5 . . ?
C63 C64 H64B 109.5 . . ?
C63 C64 H64C 109.5 . . ?
H64A C64 H64B 109.5 . . ?
H64A C64 H64C 109.5 . . ?
H64B C64 H64C 109.5 . . ?
N5 C65 H65A 108.3 . . ?
N5 C65 H65B 108.3 . . ?
N5 C65 C66 115.8(10) . . ?
H65A C65 H65B 107.4 . . ?
C66 C65 H65A 108.3 . . ?
C66 C65 H65B 108.3 . . ?
C65 C66 H66A 109.9 . . ?
C65 C66 H66B 109.9 . . ?
C65 C66 C67 108.7(11) . . ?
H66A C66 H66B 108.3 . . ?
C67 C66 H66A 109.9 . . ?
C67 C66 H66B 109.9 . . ?
C66 C67 H67A 109.9 . . ?
C66 C67 H67B 109.9 . . ?
H67A C67 H67B 108.3 . . ?
C68 C67 C66 108.9(14) . . ?
C68 C67 H67A 109.9 . . ?
C68 C67 H67B 109.9 . . ?
C67 C68 H68A 109.5 . . ?
C67 C68 H68B 109.5 . . ?
C67 C68 H68C 109.5 . . ?
H68A C68 H68B 109.5 . . ?
H68A C68 H68C 109.5 . . ?
H68B C68 H68C 109.5 . . ?
N5 C69 H69A 108.5 . . ?
N5 C69 H69B 108.5 . . ?
H69A C69 H69B 107.5 . . ?
C70 C69 N5 114.9(11) . . ?
C70 C69 H69A 108.5 . . ?
C70 C69 H69B 108.5 . . ?
C69 C70 H70A 110.7 . . ?
C69 C70 H70B 110.7 . . ?
C69 C70 C71 105.4(13) . . ?
H70A C70 H70B 108.8 . . ?
C71 C70 H70A 110.7 . . ?
C71 C70 H70B 110.7 . . ?
C70 C71 H71 121.8 . . ?
C70 C71 H71A 125.1 . . ?
C70 C71 C72A 110(2) . . ?
C72 C71 C70 116(2) . . ?
C72 C71 H71 121.8 . . ?
C72A C71 H71A 125.1 . . ?
H91A C91 H91B 109.5 . . ?
H91A C91 H91C 109.5 . . ?
H91B C91 H91C 109.5 . . ?
H91D C91 H91E 109.5 . . ?
H91D C91 H91F 109.5 . . ?
H91E C91 H91F 109.5 . . ?
S2 C91 H91A 109.5 . . ?
S2 C91 H91B 109.4 . . ?
S2 C91 H91C 109.6 . . ?
S2A C91 H91D 109.5 . . ?
S2A C91 H91E 109.4 . . ?
S2A C91 H91F 109.6 . . ?
H92A C92 H92B 109.5 . . ?
H92A C92 H92C 109.5 . . ?
H92B C92 H92C 109.5 . . ?
H92D C92 H92E 109.5 . . ?
H92D C92 H92F 109.5 . . ?
H92E C92 H92F 109.5 . . ?
S2 C92 H92A 109.0 . . ?
S2 C92 H92B 110.2 . . ?
S2 C92 H92C 109.2 . . ?
S2A C92 H92D 112.8 . . ?
S2A C92 H92E 109.9 . . ?
S2A C92 H92F 105.7 . . ?
C92 S2 C91 106.9(10) . . ?
C92 S2 O29A 110.1(11) . . ?
O29A S2 C91 101.9(10) . . ?
C71 C72 H72A 109.5 . . ?
C71 C72 H72B 109.5 . . ?
C71 C72 H72C 109.5 . . ?
H72A C72 H72B 109.5 . . ?
H72A C72 H72C 109.5 . . ?
H72B C72 H72C 109.5 . . ?
C92 S2A C91 97.1(16) . . ?
O29A S2A C91 103.8(17) . . ?
O29A S2A C92 115.1(18) . . ?
C71 C72A H72D 109.5 . . ?
C71 C72A H72E 109.5 . . ?
C71 C72A H72F 109.5 . . ?
H72D C72A H72E 109.5 . . ?
H72D C72A H72F 109.5 . . ?
H72E C72A H72F 109.5 . . ?
O30 S1 C89 107.4(10) . . ?
O30 S1 C90 107.5(9) . . ?
C90 S1 C89 92.9(11) . . ?
S1 C89 H89A 109.5 . . ?
S1 C89 H89B 109.5 . . ?
S1 C89 H89C 109.5 . . ?
H89A C89 H89B 109.5 . . ?
H89A C89 H89C 109.5 . . ?
H89B C89 H89C 109.5 . . ?
S1 C90 H90A 109.5 . . ?
S1 C90 H90B 109.5 . . ?
S1 C90 H90C 109.5 . . ?
H90A C90 H90B 109.5 . . ?
H90A C90 H90C 109.5 . . ?
H90B C90 H90C 109.5 . . ?
C25 N3 C29 106.8(8) . . ?
C25 N3 C33 113.1(9) . . ?
C25 N3 C37 112.1(9) . . ?
C29 N3 C37 109.3(8) . . ?
C33 N3 C29 110.4(9) . . ?
C33 N3 C37 105.2(7) . . ?
N3 C25 H25A 108.7 . . ?
N3 C25 H25B 108.7 . . ?
N3 C25 C26 114.4(9) . . ?
H25A C25 H25B 107.6 . . ?
C26 C25 H25A 108.7 . . ?
C26 C25 H25B 108.7 . . ?
C25 C26 H26A 109.9 . . ?
C25 C26 H26B 109.9 . . ?
C25 C26 C27 108.9(10) . . ?
H26A C26 H26B 108.3 . . ?
C27 C26 H26A 109.9 . . ?
C27 C26 H26B 109.9 . . ?
C26 C27 H27A 109.4 . . ?
C26 C27 H27B 109.4 . . ?
H27A C27 H27B 108.0 . . ?
C28 C27 C26 111.1(12) . . ?
C28 C27 H27A 109.4 . . ?
C28 C27 H27B 109.4 . . ?
C27 C28 H28A 109.5 . . ?
C27 C28 H28B 109.5 . . ?
C27 C28 H28C 109.5 . . ?
H28A C28 H28B 109.5 . . ?
H28A C28 H28C 109.5 . . ?
H28B C28 H28C 109.5 . . ?
N3 C29 H29A 108.5 . . ?
N3 C29 H29B 108.5 . . ?
H29A C29 H29B 107.5 . . ?
C30 C29 N3 115.1(9) . . ?
C30 C29 H29A 108.5 . . ?
C30 C29 H29B 108.5 . . ?
C29 C30 H30A 109.7 . . ?
C29 C30 H30B 109.7 . . ?
H30A C30 H30B 108.2 . . ?
C31 C30 C29 110.0(11) . . ?
C31 C30 H30A 109.7 . . ?
C31 C30 H30B 109.7 . . ?
C30 C31 H31A 109.8 . . ?
C30 C31 H31B 109.8 . . ?
H31A C31 H31B 108.2 . . ?
C32 C31 C30 109.4(14) . . ?
C32 C31 H31A 109.8 . . ?
C32 C31 H31B 109.8 . . ?
C31 C32 H32A 109.5 . . ?
C31 C32 H32B 109.5 . . ?
C31 C32 H32C 109.5 . . ?
H32A C32 H32B 109.5 . . ?
H32A C32 H32C 109.5 . . ?
H32B C32 H32C 109.5 . . ?
N3 C33 H33A 108.4 . . ?
N3 C33 H33B 108.4 . . ?
N3 C33 C34 115.5(9) . . ?
H33A C33 H33B 107.5 . . ?
C34 C33 H33A 108.4 . . ?
C34 C33 H33B 108.4 . . ?
C33 C34 H34A 109.1 . . ?
C33 C34 H34B 109.1 . . ?
H34A C34 H34B 107.9 . . ?
C35 C34 C33 112.3(10) . . ?
C35 C34 H34A 109.1 . . ?
C35 C34 H34B 109.1 . . ?
C34 C35 H35A 109.0 . . ?
C34 C35 H35B 109.0 . . ?
C34 C35 C36 112.8(13) . . ?
H35A C35 H35B 107.8 . . ?
C36 C35 H35A 109.0 . . ?
C36 C35 H35B 109.0 . . ?
C35 C36 H36A 109.5 . . ?
C35 C36 H36B 109.5 . . ?
C35 C36 H36C 109.5 . . ?
H36A C36 H36B 109.5 . . ?
H36A C36 H36C 109.5 . . ?
H36B C36 H36C 109.5 . . ?
N3 C37 H37A 108.3 . . ?
N3 C37 H37B 108.3 . . ?
H37A C37 H37B 107.4 . . ?
C38 C37 N3 116.1(8) . . ?
C38 C37 H37A 108.3 . . ?
C38 C37 H37B 108.3 . . ?
C37 C38 H38A 110.2 . . ?
C37 C38 H38B 110.2 . . ?
C37 C38 C39 107.5(9) . . ?
H38A C38 H38B 108.5 . . ?
C39 C38 H38A 110.2 . . ?
C39 C38 H38B 110.2 . . ?
C38 C39 H39A 109.0 . . ?
C38 C39 H39B 109.0 . . ?
H39A C39 H39B 107.8 . . ?
C40 C39 C38 112.7(11) . . ?
C40 C39 H39A 109.0 . . ?
C40 C39 H39B 109.0 . . ?
C39 C40 H40A 109.5 . . ?
C39 C40 H40B 109.5 . . ?
C39 C40 H40C 109.5 . . ?
H40A C40 H40B 109.5 . . ?
H40A C40 H40C 109.5 . . ?
H40B C40 H40C 109.5 . . ?
C45 N4 C41 110.4(9) . . ?
C45 N4 C53 106.4(7) . . ?
C49 N4 C41 106.9(7) . . ?
C49 N4 C45 111.2(10) . . ?
C49 N4 C53 112.1(10) . . ?
C53 N4 C41 109.9(9) . . ?
N4 C41 H41A 108.5 . . ?
N4 C41 H41B 108.5 . . ?
H41A C41 H41B 107.5 . . ?
C42 C41 N4 115.3(8) . . ?
C42 C41 H41A 108.5 . . ?
C42 C41 H41B 108.5 . . ?
C41 C42 H42A 109.8 . . ?
C41 C42 H42B 109.8 . . ?
C41 C42 C43 109.3(8) . . ?
H42A C42 H42B 108.3 . . ?
C43 C42 H42A 109.8 . . ?
C43 C42 H42B 109.8 . . ?
C42 C43 H43A 109.0 . . ?
C42 C43 H43B 109.0 . . ?
H43A C43 H43B 107.8 . . ?
C44 C43 C42 112.7(10) . . ?
C44 C43 H43A 109.0 . . ?
C44 C43 H43B 109.0 . . ?
C43 C44 H44A 109.5 . . ?
C43 C44 H44B 109.5 . . ?
C43 C44 H44C 109.5 . . ?
H44A C44 H44B 109.5 . . ?
H44A C44 H44C 109.5 . . ?
H44B C44 H44C 109.5 . . ?
N4 C45 H45A 108.9 . . ?
N4 C45 H45B 108.9 . . ?
N4 C45 C46 113.2(9) . . ?
H45A C45 H45B 107.8 . . ?
C46 C45 H45A 108.9 . . ?
C46 C45 H45B 108.9 . . ?
C45 C46 H46A 109.8 . . ?
C45 C46 H46B 109.8 . . ?
C45 C46 C47 109.3(10) . . ?
H46A C46 H46B 108.3 . . ?
C47 C46 H46A 109.8 . . ?
C47 C46 H46B 109.8 . . ?
C46 C47 H47A 109.3 . . ?
C46 C47 H47B 109.3 . . ?
C46 C47 C48 111.8(13) . . ?
H47A C47 H47B 107.9 . . ?
C48 C47 H47A 109.3 . . ?
C48 C47 H47B 109.3 . . ?
C47 C48 H48A 109.5 . . ?
C47 C48 H48B 109.5 . . ?
C47 C48 H48C 109.5 . . ?
H48A C48 H48B 109.5 . . ?
H48A C48 H48C 109.5 . . ?
H48B C48 H48C 109.5 . . ?
N4 C49 H49A 108.3 . . ?
N4 C49 H49B 108.3 . . ?
N4 C49 C50 116.0(8) . . ?
H49A C49 H49B 107.4 . . ?
C50 C49 H49A 108.3 . . ?
C50 C49 H49B 108.3 . . ?
C49 C50 H50A 109.6 . . ?
C49 C50 H50B 109.6 . . ?
H50A C50 H50B 108.1 . . ?
C51 C50 C49 110.2(10) . . ?
C51 C50 H50A 109.6 . . ?
C51 C50 H50B 109.6 . . ?
C50 C51 H51A 109.5 . . ?
C50 C51 H51B 109.5 . . ?
C50 C51 C52 110.9(14) . . ?
H51A C51 H51B 108.1 . . ?
C52 C51 H51A 109.5 . . ?
C52 C51 H51B 109.5 . . ?
C51 C52 H52A 109.5 . . ?
C51 C52 H52B 109.5 . . ?
C51 C52 H52C 109.5 . . ?
H52A C52 H52B 109.5 . . ?
H52A C52 H52C 109.5 . . ?
H52B C52 H52C 109.5 . . ?
N4 C53 H53A 108.7 . . ?
N4 C53 H53B 108.7 . . ?
N4 C53 C54 114.4(8) . . ?
H53A C53 H53B 107.6 . . ?
C54 C53 H53A 108.7 . . ?
C54 C53 H53B 108.7 . . ?
C53 C54 H54A 109.8 . . ?
C53 C54 H54B 109.8 . . ?
H54A C54 H54B 108.3 . . ?
C55 C54 C53 109.3(9) . . ?
C55 C54 H54A 109.8 . . ?
C55 C54 H54B 109.8 . . ?
C54 C55 H55A 108.4 . . ?
C54 C55 H55B 108.4 . . ?
H55A C55 H55B 107.5 . . ?
C56 C55 C54 115.4(12) . . ?
C56 C55 H55A 108.4 . . ?
C56 C55 H55B 108.4 . . ?
C55 C56 H56A 109.5 . . ?
C55 C56 H56B 109.5 . . ?
C55 C56 H56C 109.5 . . ?
H56A C56 H56B 109.5 . . ?
H56A C56 H56C 109.5 . . ?
H56B C56 H56C 109.5 . . ?
C77 N6 C73 106.0(8) . . ?
C77 N6 C85 111.4(13) . . ?
C81 N6 C73 112.8(13) . . ?
C81 N6 C77 111.4(13) . . ?
C81 N6 C85 106.0(9) . . ?
C85 N6 C73 109.4(13) . . ?
N6 C73 H73A 109.0 . . ?
N6 C73 H73B 109.0 . . ?
N6 C73 C74 112.7(10) . . ?
H73A C73 H73B 107.8 . . ?
C74 C73 H73A 109.0 . . ?
C74 C73 H73B 109.0 . . ?
C73 C74 H74A 110.1 . . ?
C73 C74 H74B 110.1 . . ?
H74A C74 H74B 108.4 . . ?
C75 C74 C73 108.2(11) . . ?
C75 C74 H74A 110.1 . . ?
C75 C74 H74B 110.1 . . ?
C74 C75 H75A 109.4 . . ?
C74 C75 H75B 109.4 . . ?
C74 C75 C76 111.3(14) . . ?
H75A C75 H75B 108.0 . . ?
C76 C75 H75A 109.4 . . ?
C76 C75 H75B 109.4 . . ?
C75 C76 H76A 109.5 . . ?
C75 C76 H76B 109.5 . . ?
C75 C76 H76C 109.5 . . ?
H76A C76 H76B 109.5 . . ?
H76A C76 H76C 109.5 . . ?
H76B C76 H76C 109.5 . . ?
N6 C77 H77A 108.8 . . ?
N6 C77 H77B 108.8 . . ?
N6 C77 C78 114.0(10) . . ?
H77A C77 H77B 107.7 . . ?
C78 C77 H77A 108.8 . . ?
C78 C77 H77B 108.8 . . ?
C77 C78 H78A 109.9 . . ?
C77 C78 H78B 109.9 . . ?
H78A C78 H78B 108.3 . . ?
C79 C78 C77 109.1(11) . . ?
C79 C78 H78A 109.9 . . ?
C79 C78 H78B 109.9 . . ?
C78 C79 H79A 108.4 . . ?
C78 C79 H79B 108.4 . . ?
C78 C79 C80 115.6(13) . . ?
H79A C79 H79B 107.4 . . ?
C80 C79 H79A 108.4 . . ?
C80 C79 H79B 108.4 . . ?
C79 C80 H80A 109.5 . . ?
C79 C80 H80B 109.5 . . ?
C79 C80 H80C 109.5 . . ?
H80A C80 H80B 109.5 . . ?
H80A C80 H80C 109.5 . . ?
H80B C80 H80C 109.5 . . ?
N6 C81 H81A 108.3 . . ?
N6 C81 H81B 108.3 . . ?
N6 C81 C82 116.1(11) . . ?
H81A C81 H81B 107.4 . . ?
C82 C81 H81A 108.3 . . ?
C82 C81 H81B 108.3 . . ?
C81 C82 H82A 109.0 . . ?
C81 C82 H82B 109.0 . . ?
H82A C82 H82B 107.8 . . ?
C83 C82 C81 112.7(13) . . ?
C83 C82 H82A 109.0 . . ?
C83 C82 H82B 109.0 . . ?
C82 C83 H83A 108.6 . . ?
C82 C83 H83B 108.6 . . ?
C82 C83 C84 114.7(19) . . ?
H83A C83 H83B 107.6 . . ?
C84 C83 H83A 108.6 . . ?
C84 C83 H83B 108.6 . . ?
C83 C84 H84A 109.5 . . ?
C83 C84 H84B 109.5 . . ?
C83 C84 H84C 109.5 . . ?
H84A C84 H84B 109.5 . . ?
H84A C84 H84C 109.5 . . ?
H84B C84 H84C 109.5 . . ?
N6 C85 H85A 108.8 . . ?
N6 C85 H85B 108.8 . . ?
N6 C85 C86 114.0(10) . . ?
H85A C85 H85B 107.7 . . ?
C86 C85 H85A 108.8 . . ?
C86 C85 H85B 108.8 . . ?
C85 C86 H86A 109.4 . . ?
C85 C86 H86B 109.4 . . ?
C85 C86 C87 111.2(11) . . ?
H86A C86 H86B 108.0 . . ?
C87 C86 H86A 109.4 . . ?
C87 C86 H86B 109.4 . . ?
C86 C87 H87A 108.8 . . ?
C86 C87 H87B 108.8 . . ?
H87A C87 H87B 107.6 . . ?
C88 C87 C86 114.0(13) . . ?
C88 C87 H87A 108.8 . . ?
C88 C87 H87B 108.8 . . ?
C87 C88 H88A 109.5 . . ?
C87 C88 H88B 109.5 . . ?
C87 C88 H88C 109.5 . . ?
H88A C88 H88B 109.5 . . ?
H88A C88 H88C 109.5 . . ?
H88B C88 H88C 109.5 . . ?

loop_
_geom_bond_atom_site_label_1
_geom_bond_atom_site_label_2
_geom_bond_distance
_geom_bond_site_symmetry_2
_geom_bond_publ_flag
Mo1 O4 2.365(6) . ?
Mo1 O5 2.353(6) 2_667 ?
Mo1 O6 1.922(6) 2_667 ?
Mo1 O12 1.907(6) . ?
Mo1 O13 1.701(6) . ?
Mo1 O14 1.700(7) . ?
Mo2 O3 2.355(6) 2_667 ?
Mo2 O4 2.319(6) . ?
Mo2 O9 1.914(6) . ?
Mo2 O10 1.695(6) . ?
Mo2 O11 1.696(7) . ?
Mo2 O12 1.916(6) . ?
Mo3 O3 2.402(6) 2_667 ?
Mo3 O5 2.349(6) . ?
Mo3 O6 1.912(6) . ?
Mo3 O7 1.693(7) . ?
Mo3 O8 1.700(7) . ?
Mo3 O9 1.920(6) . ?
Mn1 O3 1.951(6) . ?
Mn1 O3 1.951(6) 2_667 ?
Mn1 O4 2.005(6) 2_667 ?
Mn1 O4 2.005(6) . ?
Mn1 O5 2.019(6) 2_667 ?
Mn1 O5 2.019(6) . ?
O1 H1 0.8400 . ?
O1 C13 1.28(2) . ?
O2 C13 1.23(2) . ?
O3 C24 1.436(10) . ?
O4 C23 1.460(10) . ?
O5 C22 1.441(10) . ?
N2 C20 1.202(15) . ?
N2 C21 1.496(12) . ?
C13 C14 1.528(17) . ?
C14 C15 1.37(2) . ?
C14 C19 1.37(2) . ?
C15 H15 0.9500 . ?
C15 C16 1.371(18) . ?
C16 H16 0.9500 . ?
C16 C17 1.365(19) . ?
C17 C18 1.379(19) . ?
C17 C20 1.516(16) . ?
C18 H18 0.9500 . ?
C18 C19 1.421(16) . ?
C19 H19 0.9500 . ?
C20 H20 0.9500 . ?
C21 C22 1.551(12) . ?
C21 C23 1.534(13) . ?
C21 C24 1.528(13) . ?
C22 H22A 0.9900 . ?
C22 H22B 0.9900 . ?
C23 H23A 0.9900 . ?
C23 H23B 0.9900 . ?
C24 H24A 0.9900 . ?
C24 H24B 0.9900 . ?
Mo4 O18 2.400(6) . ?
Mo4 O19 2.315(6) 2_456 ?
Mo4 O25 1.924(6) . ?
Mo4 O26 1.693(6) . ?
Mo4 O27 1.704(7) . ?
Mo4 O28 1.913(6) . ?
Mo5 O17 2.402(6) . ?
Mo5 O19 2.305(6) 2_456 ?
Mo5 O22 1.926(6) . ?
Mo5 O23 1.692(7) . ?
Mo5 O24 1.697(6) . ?
Mo5 O25 1.927(6) . ?
Mo6 O17 2.362(6) . ?
Mo6 O18 2.362(5) 2_456 ?
Mo6 O20 1.690(6) . ?
Mo6 O21 1.705(7) . ?
Mo6 O22 1.913(6) . ?
Mo6 O28 1.916(6) 2_456 ?
Mn2 O17 1.914(5) . ?
Mn2 O17 1.914(5) 2_456 ?
Mn2 O18 1.949(5) . ?
Mn2 O18 1.949(5) 2_456 ?
Mn2 O19 2.112(6) . ?
Mn2 O19 2.112(6) 2_456 ?
O15 H15A 0.8400 . ?
O15 C1 1.287(13) . ?
O16 C1 1.219(13) . ?
O17 C10 1.407(10) . ?
O18 C11 1.433(10) . ?
O19 C12 1.440(10) . ?
N1 C8 1.237(13) . ?
N1 C9 1.463(10) . ?
N5 C57 1.540(16) . ?
N5 C61 1.475(16) . ?
N5 C65 1.495(16) . ?
N5 C69 1.564(17) . ?
C1 C2 1.505(13) . ?
C2 C3 1.387(15) . ?
C2 C7 1.375(15) . ?
C3 H3 0.9500 . ?
C3 C4 1.362(14) . ?
C4 H4 0.9500 . ?
C4 C5 1.374(15) . ?
C5 C6 1.379(15) . ?
C5 C8 1.500(13) . ?
C6 H6 0.9500 . ?
C6 C7 1.383(14) . ?
C7 H7 0.9500 . ?
C8 H8 0.9500 . ?
C9 C10 1.551(12) . ?
C9 C11 1.525(12) . ?
C9 C12 1.539(12) . ?
C10 H10 0.9500 . ?
C11 H11A 0.9900 . ?
C11 H11B 0.9900 . ?
C12 H12A 0.9900 . ?
C12 H12B 0.9900 . ?
C57 H57A 0.9900 . ?
C57 H57B 0.9900 . ?
C57 C58 1.533(9) . ?
C58 H58A 0.9900 . ?
C58 H58B 0.9900 . ?
C58 C59 1.540(9) . ?
C59 H59A 0.9900 . ?
C59 H59B 0.9900 . ?
C59 C60 1.530(10) . ?
C60 H60A 0.9800 . ?
C60 H60B 0.9800 . ?
C60 H60C 0.9800 . ?
C61 H61A 0.9900 . ?
C61 H61B 0.9900 . ?
C61 C62 1.529(9) . ?
C62 H62A 0.9900 . ?
C62 H62B 0.9900 . ?
C62 C63 1.531(9) . ?
C63 H63A 0.9900 . ?
C63 H63B 0.9900 . ?
C63 C64 1.514(10) . ?
C64 H64A 0.9800 . ?
C64 H64B 0.9800 . ?
C64 H64C 0.9800 . ?
C65 H65A 0.9900 . ?
C65 H65B 0.9900 . ?
C65 C66 1.523(9) . ?
C66 H66A 0.9900 . ?
C66 H66B 0.9900 . ?
C66 C67 1.534(9) . ?
C67 H67A 0.9900 . ?
C67 H67B 0.9900 . ?
C67 C68 1.517(10) . ?
C68 H68A 0.9800 . ?
C68 H68B 0.9800 . ?
C68 H68C 0.9800 . ?
C69 H69A 0.9900 . ?
C69 H69B 0.9900 . ?
C69 C70 1.520(9) . ?
C70 H70A 0.9900 . ?
C70 H70B 0.9900 . ?
C70 C71 1.526(9) . ?
C71 H71 0.9500 . ?
C71 H71A 0.9500 . ?
C71 C72 1.33(4) . ?
C71 C72A 1.527(10) . ?
C91 H91A 0.9798 . ?
C91 H91B 0.9801 . ?
C91 H91C 0.9801 . ?
C91 H91D 0.9801 . ?
C91 H91E 0.9801 . ?
C91 H91F 0.9800 . ?
C91 S2 1.768(18) . ?
C91 S2A 1.90(3) . ?
C92 H92A 0.9801 . ?
C92 H92B 0.9802 . ?
C92 H92C 0.9796 . ?
C92 H92D 0.9800 . ?
C92 H92E 0.9802 . ?
C92 H92F 0.9798 . ?
C92 S2 1.470(17) . ?
C92 S2A 1.57(3) . ?
S2 O29A 1.611(19) . ?
C72 H72A 0.9800 . ?
C72 H72B 0.9800 . ?
C72 H72C 0.9800 . ?
S2A O29A 1.42(3) . ?
C72A H72D 0.9800 . ?
C72A H72E 0.9800 . ?
C72A H72F 0.9800 . ?
S1 O30 1.482(11) . ?
S1 C89 1.75(2) . ?
S1 C90 1.681(19) . ?
C89 H89A 0.9800 . ?
C89 H89B 0.9800 . ?
C89 H89C 0.9800 . ?
C90 H90A 0.9800 . ?
C90 H90B 0.9800 . ?
C90 H90C 0.9800 . ?
N3 C25 1.510(14) . ?
N3 C29 1.532(14) . ?
N3 C33 1.516(14) . ?
N3 C37 1.534(13) . ?
C25 H25A 0.9900 . ?
C25 H25B 0.9900 . ?
C25 C26 1.525(9) . ?
C26 H26A 0.9900 . ?
C26 H26B 0.9900 . ?
C26 C27 1.526(9) . ?
C27 H27A 0.9900 . ?
C27 H27B 0.9900 . ?
C27 C28 1.526(9) . ?
C28 H28A 0.9800 . ?
C28 H28B 0.9800 . ?
C28 H28C 0.9800 . ?
C29 H29A 0.9900 . ?
C29 H29B 0.9900 . ?
C29 C30 1.524(9) . ?
C30 H30A 0.9900 . ?
C30 H30B 0.9900 . ?
C30 C31 1.522(9) . ?
C31 H31A 0.9900 . ?
C31 H31B 0.9900 . ?
C31 C32 1.521(10) . ?
C32 H32A 0.9800 . ?
C32 H32B 0.9800 . ?
C32 H32C 0.9800 . ?
C33 H33A 0.9900 . ?
C33 H33B 0.9900 . ?
C33 C34 1.524(9) . ?
C34 H34A 0.9900 . ?
C34 H34B 0.9900 . ?
C34 C35 1.516(9) . ?
C35 H35A 0.9900 . ?
C35 H35B 0.9900 . ?
C35 C36 1.523(10) . ?
C36 H36A 0.9800 . ?
C36 H36B 0.9800 . ?
C36 H36C 0.9800 . ?
C37 H37A 0.9900 . ?
C37 H37B 0.9900 . ?
C37 C38 1.520(9) . ?
C38 H38A 0.9900 . ?
C38 H38B 0.9900 . ?
C38 C39 1.525(9) . ?
C39 H39A 0.9900 . ?
C39 H39B 0.9900 . ?
C39 C40 1.519(9) . ?
C40 H40A 0.9800 . ?
C40 H40B 0.9800 . ?
C40 H40C 0.9800 . ?
N4 C41 1.538(13) . ?
N4 C45 1.513(14) . ?
N4 C49 1.509(14) . ?
N4 C53 1.522(14) . ?
C41 H41A 0.9900 . ?
C41 H41B 0.9900 . ?
C41 C42 1.515(9) . ?
C42 H42A 0.9900 . ?
C42 H42B 0.9900 . ?
C42 C43 1.524(9) . ?
C43 H43A 0.9900 . ?
C43 H43B 0.9900 . ?
C43 C44 1.515(9) . ?
C44 H44A 0.9800 . ?
C44 H44B 0.9800 . ?
C44 H44C 0.9800 . ?
C45 H45A 0.9900 . ?
C45 H45B 0.9900 . ?
C45 C46 1.524(9) . ?
C46 H46A 0.9900 . ?
C46 H46B 0.9900 . ?
C46 C47 1.530(9) . ?
C47 H47A 0.9900 . ?
C47 H47B 0.9900 . ?
C47 C48 1.530(10) . ?
C48 H48A 0.9800 . ?
C48 H48B 0.9800 . ?
C48 H48C 0.9800 . ?
C49 H49A 0.9900 . ?
C49 H49B 0.9900 . ?
C49 C50 1.530(9) . ?
C50 H50A 0.9900 . ?
C50 H50B 0.9900 . ?
C50 C51 1.519(9) . ?
C51 H51A 0.9900 . ?
C51 H51B 0.9900 . ?
C51 C52 1.520(10) . ?
C52 H52A 0.9800 . ?
C52 H52B 0.9800 . ?
C52 H52C 0.9800 . ?
C53 H53A 0.9900 . ?
C53 H53B 0.9900 . ?
C53 C54 1.525(9) . ?
C54 H54A 0.9900 . ?
C54 H54B 0.9900 . ?
C54 C55 1.520(9) . ?
C55 H55A 0.9900 . ?
C55 H55B 0.9900 . ?
C55 C56 1.516(9) . ?
C56 H56A 0.9800 . ?
C56 H56B 0.9800 . ?
C56 H56C 0.9800 . ?
N6 C73 1.527(19) . ?
N6 C77 1.518(18) . ?
N6 C81 1.485(18) . ?
N6 C85 1.520(18) . ?
C73 H73A 0.9900 . ?
C73 H73B 0.9900 . ?
C73 C74 1.527(9) . ?
C74 H74A 0.9900 . ?
C74 H74B 0.9900 . ?
C74 C75 1.520(9) . ?
C75 H75A 0.9900 . ?
C75 H75B 0.9900 . ?
C75 C76 1.529(9) . ?
C76 H76A 0.9800 . ?
C76 H76B 0.9800 . ?
C76 H76C 0.9800 . ?
C77 H77A 0.9900 . ?
C77 H77B 0.9900 . ?
C77 C78 1.525(9) . ?
C78 H78A 0.9900 . ?
C78 H78B 0.9900 . ?
C78 C79 1.521(9) . ?
C79 H79A 0.9900 . ?
C79 H79B 0.9900 . ?
C79 C80 1.523(9) . ?
C80 H80A 0.9800 . ?
C80 H80B 0.9800 . ?
C80 H80C 0.9800 . ?
C81 H81A 0.9900 . ?
C81 H81B 0.9900 . ?
C81 C82 1.525(9) . ?
C82 H82A 0.9900 . ?
C82 H82B 0.9900 . ?
C82 C83 1.520(10) . ?
C83 H83A 0.9900 . ?
C83 H83B 0.9900 . ?
C83 C84 1.523(10) . ?
C84 H84A 0.9800 . ?
C84 H84B 0.9800 . ?
C84 H84C 0.9800 . ?
C85 H85A 0.9900 . ?
C85 H85B 0.9900 . ?
C85 C86 1.527(9) . ?
C86 H86A 0.9900 . ?
C86 H86B 0.9900 . ?
C86 C87 1.530(9) . ?
C87 H87A 0.9900 . ?
C87 H87B 0.9900 . ?
C87 C88 1.529(10) . ?
C88 H88A 0.9800 . ?
C88 H88B 0.9800 . ?
C88 H88C 0.9800 . ?

loop_
_geom_torsion_atom_site_label_1
_geom_torsion_atom_site_label_2
_geom_torsion_atom_site_label_3
_geom_torsion_atom_site_label_4
_geom_torsion
_geom_torsion_site_symmetry_1
_geom_torsion_site_symmetry_2
_geom_torsion_site_symmetry_3
_geom_torsion_site_symmetry_4
_geom_torsion_publ_flag
Mo1 O4 C23 C21 -122.5(6) . . . . ?
Mo1 O5 C22 C21 121.9(7) 2_667 . . . ?
Mo2 O3 C24 C21 -125.2(7) 2_667 . . . ?
Mo2 O4 C23 C21 122.9(7) . . . . ?
Mo3 O3 C24 C21 122.2(7) 2_667 . . . ?
Mo3 O5 C22 C21 -123.1(7) . . . . ?
Mn1 O3 C24 C21 -0.7(10) . . . . ?
Mn1 O4 C23 C21 0.0(9) . . . . ?
Mn1 O5 C22 C21 -0.3(9) . . . . ?
O1 C13 C14 C15 168.4(14) . . . . ?
O1 C13 C14 C19 -14(2) . . . . ?
O2 C13 C14 C15 -14(2) . . . . ?
O2 C13 C14 C19 163.7(14) . . . . ?
N2 C21 C22 O5 -175.7(7) . . . . ?
N2 C21 C23 O4 171.6(7) . . . . ?
N2 C21 C24 O3 -175.1(7) . . . . ?
C13 C14 C15 C16 -179.0(13) . . . . ?
C13 C14 C19 C18 179.9(12) . . . . ?
C14 C15 C16 C17 -3(2) . . . . ?
C15 C14 C19 C18 -2.7(19) . . . . ?
C15 C16 C17 C18 1(2) . . . . ?
C15 C16 C17 C20 -178.0(13) . . . . ?
C16 C17 C18 C19 0(2) . . . . ?
C16 C17 C20 N2 -178.1(13) . . . . ?
C17 C18 C19 C14 1.1(19) . . . . ?
C18 C17 C20 N2 3(2) . . . . ?
C19 C14 C15 C16 4(2) . . . . ?
C20 N2 C21 C22 -36.6(14) . . . . ?
C20 N2 C21 C23 86.5(12) . . . . ?
C20 N2 C21 C24 -155.4(11) . . . . ?
C20 C17 C18 C19 178.7(11) . . . . ?
C21 N2 C20 C17 -176.2(10) . . . . ?
C22 C21 C23 O4 -65.0(9) . . . . ?
C22 C21 C24 O3 64.7(10) . . . . ?
C23 C21 C22 O5 65.6(10) . . . . ?
C23 C21 C24 O3 -63.4(10) . . . . ?
C24 C21 C22 O5 -62.8(10) . . . . ?
C24 C21 C23 O4 62.3(9) . . . . ?
Mo4 O18 C11 C9 -124.6(7) . . . . ?
Mo4 O19 C12 C9 118.6(7) 2_456 . . . ?
Mo5 O17 C10 C9 123.9(7) . . . . ?
Mo5 O19 C12 C9 -120.1(6) 2_456 . . . ?
Mo6 O17 C10 C9 -125.6(7) . . . . ?
Mo6 O18 C11 C9 124.0(6) 2_456 . . . ?
Mn2 O17 C10 C9 -3.3(10) . . . . ?
Mn2 O18 C11 C9 1.9(9) . . . . ?
Mn2 O19 C12 C9 -1.0(9) . . . . ?
O15 C1 C2 C3 -178.4(10) . . . . ?
O15 C1 C2 C7 1.1(15) . . . . ?
O16 C1 C2 C3 3.9(16) . . . . ?
O16 C1 C2 C7 -176.5(11) . . . . ?
N1 C9 C10 O17 -179.4(7) . . . . ?
N1 C9 C11 O18 172.2(7) . . . . ?
N1 C9 C12 O19 -171.4(7) . . . . ?
N5 C57 C58 C59 -170.1(13) . . . . ?
N5 C61 C62 C63 -173.8(13) . . . . ?
N5 C65 C66 C67 179.8(13) . . . . ?
N5 C69 C70 C71 -176.8(13) . . . . ?
C1 C2 C3 C4 178.0(10) . . . . ?
C1 C2 C7 C6 -178.6(10) . . . . ?
C2 C3 C4 C5 1.2(18) . . . . ?
C3 C2 C7 C6 0.9(17) . . . . ?
C3 C4 C5 C6 -0.1(18) . . . . ?
C3 C4 C5 C8 -179.0(11) . . . . ?
C4 C5 C6 C7 -0.6(18) . . . . ?
C4 C5 C8 N1 176.9(11) . . . . ?
C5 C6 C7 C2 0.1(18) . . . . ?
C6 C5 C8 N1 -2.0(17) . . . . ?
C7 C2 C3 C4 -1.6(17) . . . . ?
C8 N1 C9 C10 155.7(10) . . . . ?
C8 N1 C9 C11 36.6(13) . . . . ?
C8 N1 C9 C12 -87.1(11) . . . . ?
C8 C5 C6 C7 178.3(11) . . . . ?
C9 N1 C8 C5 -175.2(9) . . . . ?
C10 C9 C11 O18 59.1(10) . . . . ?
C10 C9 C12 O19 -61.4(9) . . . . ?
C11 C9 C10 O17 -59.8(10) . . . . ?
C11 C9 C12 O19 65.3(9) . . . . ?
C12 C9 C10 O17 67.7(10) . . . . ?
C12 C9 C11 O18 -67.9(9) . . . . ?
C57 N5 C61 C62 66.3(15) . . . . ?
C57 N5 C65 C66 -176.0(12) . . . . ?
C57 N5 C69 C70 46.0(16) . . . . ?
C57 C58 C59 C60 -178.9(15) . . . . ?
C61 N5 C57 C58 174.6(12) . . . . ?
C61 N5 C65 C66 -53.9(16) . . . . ?
C61 N5 C69 C70 -74.0(15) . . . . ?
C61 C62 C63 C64 -168.9(15) . . . . ?
C65 N5 C57 C58 -60.9(15) . . . . ?
C65 N5 C61 C62 -55.1(16) . . . . ?
C65 N5 C69 C70 163.8(12) . . . . ?
C65 C66 C67 C68 166.3(16) . . . . ?
C69 N5 C57 C58 55.7(16) . . . . ?
C69 N5 C61 C62 -172.8(12) . . . . ?
C69 N5 C65 C66 64.5(15) . . . . ?
C69 C70 C71 C72 79(3) . . . . ?
C69 C70 C71 C72A 177(2) . . . . ?
N3 C25 C26 C27 176.3(12) . . . . ?
N3 C29 C30 C31 -166.8(11) . . . . ?
N3 C33 C34 C35 176.8(12) . . . . ?
N3 C37 C38 C39 175.4(11) . . . . ?
C25 N3 C29 C30 -175.8(11) . . . . ?
C25 N3 C33 C34 -55.3(15) . . . . ?
C25 N3 C37 C38 58.3(13) . . . . ?
C25 C26 C27 C28 -179.9(14) . . . . ?
C29 N3 C25 C26 -176.4(11) . . . . ?
C29 N3 C33 C34 64.3(14) . . . . ?
C29 N3 C37 C38 -59.9(13) . . . . ?
C29 C30 C31 C32 79.0(19) . . . . ?
C33 N3 C25 C26 -54.8(14) . . . . ?
C33 N3 C29 C30 60.9(13) . . . . ?
C33 N3 C37 C38 -178.4(11) . . . . ?
C33 C34 C35 C36 66.5(19) . . . . ?
C37 N3 C25 C26 63.9(13) . . . . ?
C37 N3 C29 C30 -54.4(13) . . . . ?
C37 N3 C33 C34 -177.9(11) . . . . ?
C37 C38 C39 C40 179.4(14) . . . . ?
N4 C41 C42 C43 174.2(11) . . . . ?
N4 C45 C46 C47 179.5(12) . . . . ?
N4 C49 C50 C51 173.9(13) . . . . ?
N4 C53 C54 C55 175.7(12) . . . . ?
C41 N4 C45 C46 -55.5(13) . . . . ?
C41 N4 C49 C50 -179.5(12) . . . . ?
C41 N4 C53 C54 63.1(13) . . . . ?
C41 C42 C43 C44 -178.7(13) . . . . ?
C45 N4 C41 C42 -53.9(14) . . . . ?
C45 N4 C49 C50 59.9(15) . . . . ?
C45 N4 C53 C54 -177.4(11) . . . . ?
C45 C46 C47 C48 -178.4(15) . . . . ?
C49 N4 C41 C42 -174.9(12) . . . . ?
C49 N4 C45 C46 62.9(13) . . . . ?
C49 N4 C53 C54 -55.7(14) . . . . ?
C49 C50 C51 C52 -78.2(17) . . . . ?
C53 N4 C41 C42 63.2(13) . . . . ?
C53 N4 C45 C46 -174.8(11) . . . . ?
C53 N4 C49 C50 -59.0(15) . . . . ?
C53 C54 C55 C56 172.9(15) . . . . ?
N6 C73 C74 C75 177.4(15) . . . . ?
N6 C77 C78 C79 177.6(16) . . . . ?
N6 C81 C82 C83 177.1(17) . . . . ?
N6 C85 C86 C87 -173.6(17) . . . . ?
C73 N6 C77 C78 179.0(15) . . . . ?
C73 N6 C81 C82 56(2) . . . . ?
C73 N6 C85 C86 -58.7(19) . . . . ?
C73 C74 C75 C76 -179.2(17) . . . . ?
C77 N6 C73 C74 179.6(14) . . . . ?
C77 N6 C81 C82 -63(2) . . . . ?
C77 N6 C85 C86 58(2) . . . . ?
C77 C78 C79 C80 177.1(19) . . . . ?
C81 N6 C73 C74 57.5(18) . . . . ?
C81 N6 C77 C78 -57.9(19) . . . . ?
C81 N6 C85 C86 179.4(16) . . . . ?
C81 C82 C83 C84 -69(2) . . . . ?
C85 N6 C73 C74 -60.2(17) . . . . ?
C85 N6 C77 C78 60.2(19) . . . . ?
C85 N6 C81 C82 175.5(17) . . . . ?
C85 C86 C87 C88 178(2) . . . . ?

loop_
_smtbx_masks_void_nr
_smtbx_masks_void_average_x
_smtbx_masks_void_average_y
_smtbx_masks_void_average_z
_smtbx_masks_void_volume
_smtbx_masks_void_count_electrons
_smtbx_masks_void_content
1 0.000 0.000 0.500 458.0 114.0 '2.8 DMSO'
2 0.119 0.176 0.087 13.3 3.4 '0.1 DMSO'
3 0.500 0.500 0.500 45.0 0.0 '2 ?'
4 0.478 -0.011 0.817 7.2 1.1 ?
5 0.522 0.011 0.183 7.2 1.1 ?
6 0.881 0.824 0.913 13.3 3.5 '0.1 DMSO'
